data_7062369
loop_
_publ_author_name
'Qian, Wang'
'Liu, Xiao-Lin'
'Tan, Bing-Chang'
'Song, Ying'
'Jiang, Long-Long'
'Wu, Xin-Tao'
'Sheng, Tian-Lu'

_publ_section_title
;
 MMCT energy change in cyanidometal-bridged trinuclear complexes by
 changing the ligand electron donating ability
;
_journal_issue 15
_journal_name_full 'New Journal of Chemistry'
_journal_page_first 7134
_journal_page_last 7142
_journal_paper_doi 10.1039/D2NJ06104J
_journal_volume 47
_journal_year 2023
_chemical_formula_moiety 'C104 H118 Fe2 N6 P4 Ru, 2(F6 P)'
_chemical_formula_sum 'C104 H118 F12 Fe2 N6 P6 Ru'
_chemical_formula_weight 2078.63
_space_group_crystal_system monoclinic
_space_group_IT_number 4
_space_group_name_Hall 'P 2yb'
_space_group_name_H-M_alt 'P 1 21 1'
_atom_sites_solution_hydrogens geom
_audit_creation_date 2022-10-10
_audit_creation_method
;
Olex2 1.3
(compiled 2020.11.12 svn.r5f609507 for OlexSys, GUI svn.r6408)
;
_audit_update_record
;
2022-12-14 deposited with the CCDC.	2023-03-14 downloaded from the CCDC.
;
_cell_angle_alpha 90
_cell_angle_beta 109.935(2)
_cell_angle_gamma 90
_cell_formula_units_Z 2
_cell_length_a 16.2245(3)
_cell_length_b 17.8873(3)
_cell_length_c 19.2837(4)
_cell_measurement_reflns_used 23906
_cell_measurement_temperature 99.99(10)
_cell_measurement_theta_max 59.9600
_cell_measurement_theta_min 2.1180
_cell_volume 5261.04(18)
_computing_cell_refinement 'CrysAlisPro 1.171.41.98a (Rigaku OD, 2021)'
_computing_data_collection 'CrysAlisPro 1.171.41.98a (Rigaku OD, 2021)'
_computing_data_reduction 'CrysAlisPro 1.171.41.98a (Rigaku OD, 2021)'
_computing_molecular_graphics 'Olex2 1.3 (Dolomanov et al., 2009)'
_computing_publication_material 'Olex2 1.3 (Dolomanov et al., 2009)'
_computing_structure_refinement 'SHELXL 2018/3 (Sheldrick, 2015)'
_computing_structure_solution 'SHELXT 2018/2 (Sheldrick, 2018)'
_diffrn_ambient_environment N~2~
_diffrn_ambient_temperature 99.99(10)
_diffrn_detector 'Hybrid Pixel Array Detector'
_diffrn_detector_area_resol_mean 10.0000
_diffrn_detector_type HyPix
_diffrn_measured_fraction_theta_full 0.992
_diffrn_measured_fraction_theta_max 0.992
_diffrn_measurement_details
;
List of Runs (angles in degrees, time in seconds):

  # Type    Start    End  Width  t~exp~   \w     \q     \k     \f   Frames
#--------------------------------------------------------------------------
  1  \w     67.00 102.00   0.50    0.05    --   76.11-125.00-150.00   70
  2  \w     29.00  55.00   0.50    0.05    --   76.11-125.00-150.00   52
  3  \w     54.00 150.00   0.50    0.05    --   76.11  19.00 123.00  192
  4  \w     -3.00  36.00   0.50    0.05    --   -0.94  19.00 123.00   78
  5  \w    -53.00 -20.00   0.50    0.05    --  -77.99  57.00 -60.00   66
  6  \w   -106.00   3.00   0.50    0.05    --  -77.99  19.00 123.00  218
  7  \w     42.00  79.00   0.50    0.05    --   -0.94  19.00 123.00   74
  8  \w    -89.00  -5.00   0.50    0.05    --  -77.99  57.00 -90.00  168
  9  \w    -71.00 -27.00   0.50    0.05    --  -77.99  38.00-120.00   88
 10  \w    -67.00 -15.00   0.50    0.05    --  -77.99  38.00 -90.00  104
 11  \w   -134.00 -93.00   0.50    0.05    --  -77.99 -19.00 -43.00   82
 12  \w    -69.00 -12.00   0.50    0.05    --   -0.94 -19.00 -43.00  114
 13  \w   -111.00 -30.00   0.50    0.05    --  -77.99 125.00  90.00  162
 14  \w     -7.00  36.00   0.50    0.05    --   -0.94 -99.00-180.00   86
;
_diffrn_measurement_device 'four-circle diffractometer'
_diffrn_measurement_device_type 'Synergy Custom(Liquid MetalJet D2+)'
_diffrn_measurement_method '\w scans'
_diffrn_orient_matrix_type 'CrysAlisPro convention (1999,Acta A55,543-557)'
_diffrn_orient_matrix_UB_11 -0.0857418000
_diffrn_orient_matrix_UB_12 0.0144169000
_diffrn_orient_matrix_UB_13 -0.0313846000
_diffrn_orient_matrix_UB_21 0.0114624000
_diffrn_orient_matrix_UB_22 0.0122977000
_diffrn_orient_matrix_UB_23 -0.0646672000
_diffrn_orient_matrix_UB_31 -0.0151173000
_diffrn_orient_matrix_UB_32 -0.0723895000
_diffrn_orient_matrix_UB_33 -0.0170952000
_diffrn_radiation_monochromator mirror
_diffrn_radiation_probe x-ray
_diffrn_radiation_type 'Ga K\a'
_diffrn_radiation_wavelength 1.3405
_diffrn_reflns_av_R_equivalents 0.0511
_diffrn_reflns_av_unetI/netI 0.0519
_diffrn_reflns_Laue_measured_fraction_full 0.992
_diffrn_reflns_Laue_measured_fraction_max 0.992
_diffrn_reflns_limit_h_max 19
_diffrn_reflns_limit_h_min -19
_diffrn_reflns_limit_k_max 10
_diffrn_reflns_limit_k_min -21
_diffrn_reflns_limit_l_max 23
_diffrn_reflns_limit_l_min -23
_diffrn_reflns_number 32694
_diffrn_reflns_point_group_measured_fraction_full 0.716
_diffrn_reflns_point_group_measured_fraction_max 0.713
_diffrn_reflns_theta_full 53.543
_diffrn_reflns_theta_max 54.820
_diffrn_reflns_theta_min 2.119
_diffrn_source 'micro-focus metaljet'
_exptl_absorpt_coefficient_mu 3.224
_exptl_absorpt_correction_T_max 1.00000
_exptl_absorpt_correction_T_min 0.09236
_exptl_absorpt_correction_type multi-scan
_exptl_absorpt_process_details
;
CrysAlisPro 1.171.41.98a (Rigaku Oxford Diffraction, 2021)
Empirical absorption correction using spherical harmonics,
implemented in SCALE3 ABSPACK scaling algorithm.
;
_exptl_crystal_colour 'clear dark red'
_exptl_crystal_colour_lustre clear
_exptl_crystal_colour_modifier dark
_exptl_crystal_colour_primary red
_exptl_crystal_density_diffrn 1.312
_exptl_crystal_description block
_exptl_crystal_F_000 2156
_exptl_crystal_size_max 0.18
_exptl_crystal_size_mid 0.15
_exptl_crystal_size_min 0.13
_refine_diff_density_max 1.957
_refine_diff_density_min -2.690
_refine_diff_density_rms 0.109
_refine_ls_abs_structure_details
;
 Flack x determined using 3435 quotients [(I+)-(I-)]/[(I+)+(I-)]
 (Parsons, Flack and Wagner, Acta Cryst. B69 (2013) 249-259).
;
_refine_ls_abs_structure_Flack 0.072(5)
_refine_ls_extinction_method none
_refine_ls_goodness_of_fit_ref 1.103
_refine_ls_hydrogen_treatment constr
_refine_ls_matrix_type full
_refine_ls_number_parameters 1196
_refine_ls_number_reflns 14260
_refine_ls_number_restraints 703
_refine_ls_restrained_S_all 1.091
_refine_ls_R_factor_all 0.0588
_refine_ls_R_factor_gt 0.0563
_refine_ls_shift/su_max 0.006
_refine_ls_shift/su_mean 0.000
_refine_ls_structure_factor_coef Fsqd
_refine_ls_weighting_details 'w=1/[\s^2^(Fo^2^)+(0.1060P)^2^+0.0201P] where P=(Fo^2^+2Fc^2^)/3'
_refine_ls_weighting_scheme calc
_refine_ls_wR_factor_gt 0.1451
_refine_ls_wR_factor_ref 0.1467
_reflns_Friedel_coverage 0.390
_reflns_Friedel_fraction_full 0.421
_reflns_Friedel_fraction_max 0.414
_reflns_number_gt 13387
_reflns_number_total 14260
_reflns_threshold_expression 'I > 2\s(I)'
_cod_data_source_file d2nj06104j2.cif
_cod_data_source_block a_sq_CCDC1
_cod_depositor_comments 'Adding full bibliography for 7062365--7062373.cif.'
_cod_original_cell_volume 5261.03(18)
_cod_database_code 7062369
_shelx_shelxl_version_number 2018/3
_chemical_oxdiff_formula 'C N O F Cl Ni Fe P'
_chemical_oxdiff_usercomment 'C N O F Cl Ni Fe P'
_shelx_space_group_comment
;
The symmetry employed for this shelxl refinement is uniquely defined
by the following loop, which should always be used as a source of
symmetry information in preference to the above space-group names.
They are only intended as comments.
;
_shelx_estimated_absorpt_t_max 0.679
_shelx_estimated_absorpt_t_min 0.595
_reflns_odcompleteness_completeness 99.95
_reflns_odcompleteness_iscentric 1
_reflns_odcompleteness_theta 56.82
_olex2_refinement_description
;
1. Fixed Uiso
 At 1.2 times of:
  All C(H) groups, All C(H,H) groups
 At 1.5 times of:
  All C(H,H,H) groups
2. Rigid bond restraints
 C013
 with sigma for 1-2 distances of 0.001 and sigma for 1-3 distances of 0.001
3. Uiso/Uaniso restraints and constraints
Uanis(C1) \\sim Ueq: with sigma of 0.01 and sigma for terminal atoms of 0.02
Uanis(C013) \\sim Ueq, Uanis(C02D) \\sim Ueq, Uanis(C1) \\sim Ueq, Uanis(C2)
\\sim Ueq: with sigma of 0.01 and sigma for terminal atoms of 0.02
Uanis(C013) \\sim Ueq, Uanis(C5) \\sim Ueq, Uanis(Ru1) \\sim Ueq, Uanis(N5)
\\sim Ueq, Uanis(N4) \\sim Ueq, Uanis(C1) \\sim Ueq, Uanis(N3) \\sim Ueq,
Uanis(N6) \\sim Ueq, Uanis(C2) \\sim Ueq, Uanis(C02Q) \\sim Ueq, Uanis(C11)
\\sim Ueq, Uanis(C01C) \\sim Ueq, Uanis(C01H) \\sim Ueq, Uanis(N1) \\sim Ueq,
Uanis(C00R) \\sim Ueq, Uanis(C00U) \\sim Ueq, Uanis(C01T) \\sim Ueq, Uanis(N2)
\\sim Ueq, Uanis(C01K) \\sim Ueq, Uanis(C01O) \\sim Ueq, Uanis(C01D) \\sim Ueq,
Uanis(C00W) \\sim Ueq, Uanis(Fe1) \\sim Ueq, Uanis(C01N) \\sim Ueq, Uanis(C014)
\\sim Ueq, Uanis(C01J) \\sim Ueq, Uanis(C011) \\sim Ueq, Uanis(Fe2) \\sim Ueq,
Uanis(C01L) \\sim Ueq, Uanis(C01M) \\sim Ueq, Uanis(P2) \\sim Ueq, Uanis(P1)
\\sim Ueq, Uanis(C025) \\sim Ueq, Uanis(C02C) \\sim Ueq, Uanis(C02D) \\sim Ueq,
Uanis(C02N) \\sim Ueq, Uanis(C3) \\sim Ueq, Uanis(C02S) \\sim Ueq, Uanis(C00T)
\\sim Ueq, Uanis(P4) \\sim Ueq, Uanis(P3) \\sim Ueq, Uanis(C00V) \\sim Ueq,
Uanis(C01A) \\sim Ueq, Uanis(C01E) \\sim Ueq, Uanis(C026) \\sim Ueq,
Uanis(C02X) \\sim Ueq, Uanis(C02U) \\sim Ueq, Uanis(C03H) \\sim Ueq,
Uanis(C01F) \\sim Ueq, Uanis(C01V) \\sim Ueq, Uanis(C01X) \\sim Ueq,
Uanis(C00X) \\sim Ueq, Uanis(C010) \\sim Ueq, Uanis(C02B) \\sim Ueq, Uanis(C9)
\\sim Ueq, Uanis(C10) \\sim Ueq, Uanis(C6) \\sim Ueq, Uanis(C037) \\sim Ueq,
Uanis(C018) \\sim Ueq, Uanis(C01Y) \\sim Ueq, Uanis(C01Z) \\sim Ueq,
Uanis(C02L) \\sim Ueq, Uanis(C017) \\sim Ueq, Uanis(C01B) \\sim Ueq,
Uanis(C01I) \\sim Ueq, Uanis(C038) \\sim Ueq, Uanis(C030) \\sim Ueq,
Uanis(C02V) \\sim Ueq, Uanis(C02W) \\sim Ueq, Uanis(C036) \\sim Ueq,
Uanis(C03Q) \\sim Ueq, Uanis(C03O) \\sim Ueq, Uanis(C03S) \\sim Ueq,
Uanis(C01Q) \\sim Ueq, Uanis(C02M) \\sim Ueq, Uanis(C019) \\sim Ueq,
Uanis(C02H) \\sim Ueq, Uanis(C00Z) \\sim Ueq, Uanis(C021) \\sim Ueq,
Uanis(C023) \\sim Ueq, Uanis(C02F) \\sim Ueq, Uanis(C03E) \\sim Ueq,
Uanis(C03R) \\sim Ueq, Uanis(C02A) \\sim Ueq, Uanis(C032) \\sim Ueq,
Uanis(C02I) \\sim Ueq, Uanis(C02T) \\sim Ueq, Uanis(C01G) \\sim Ueq,
Uanis(C039) \\sim Ueq, Uanis(C01P) \\sim Ueq, Uanis(C01U) \\sim Ueq,
Uanis(C03K) \\sim Ueq, Uanis(C012) \\sim Ueq, Uanis(C02G) \\sim Ueq,
Uanis(C03B) \\sim Ueq, Uanis(C015) \\sim Ueq, Uanis(C03D) \\sim Ueq,
Uanis(C027) \\sim Ueq, Uanis(C029) \\sim Ueq, Uanis(C02Z) \\sim Ueq,
Uanis(C034) \\sim Ueq, Uanis(C033) \\sim Ueq, Uanis(C03G) \\sim Ueq,
Uanis(C01S) \\sim Ueq, Uanis(C03L) \\sim Ueq, Uanis(C02J) \\sim Ueq,
Uanis(C02R) \\sim Ueq, Uanis(C03P) \\sim Ueq, Uanis(C01R) \\sim Ueq,
Uanis(C035) \\sim Ueq, Uanis(C02Y) \\sim Ueq, Uanis(C02O) \\sim Ueq,
Uanis(C03C) \\sim Ueq, Uanis(C03J) \\sim Ueq, Uanis(C03A) \\sim Ueq,
Uanis(C024) \\sim Ueq, Uanis(C031) \\sim Ueq: with sigma of 0.01 and sigma for
terminal atoms of 0.02
Uanis(C013) \\sim Ueq: with sigma of 0.001 and sigma for terminal atoms of 0.002
Uanis(C3) \\sim Ueq: with sigma of 0.001 and sigma for terminal atoms of 0.002
4.a Ternary CH refined with riding coordinates:
 C018(H018), C02U(H02U), C037(H037), C03H(H03U)
4.b Secondary CH2 refined with riding coordinates:
 C00X(H00A,H00B), C017(H01A,H01B), C01X(H01F,H01I), C02L(H02D,H02E)
4.c Aromatic/amide H refined with riding coordinates:
 C00R(H00R), C00U(H00U), C00W(H00W), C00Z(H00Z), C011(H011), C012(H012),
 C013(H013), C014(H014), C015(H015), C019(H019), C01C(H01C), C01D(H01D),
 C01E(H01E), C01G(H01G), C01H(H01H), C01J(H01J), C01K(H01K), C01N(H01N),
 C01O(H01O), C01P(H01P), C01Q(H01Q), C01R(H01R), C01S(H01S), C01T(H01T),
 C01U(H01U), C021(H021), C023(H023), C024(H024), C027(H027), C029(H029),
 C02F(H02F), C02G(H02G), C02H(H02H), C02I(H02I), C02J(H02J), C02M(H02M),
 C02O(H02O), C02Q(H02Q), C02R(H02R), C02T(H02T), C02Y(H02Y), C02Z(H02Z),
 C031(H031), C033(H033), C034(H034), C035(H035), C039(H039), C03A(H03M),
 C03B(H03N), C03C(H03O), C03D(H03P), C03G(H03T), C03J(H03V), C03K(H03W),
 C03L(H03X), C03P(H03Z), C3(H3), C11(H11)
4.d Idealised Me refined as rotating group:
 C02A(H02A,H02B,H02C), C02V(H02K,H02L,H02N), C02W(H02P,H02S,H02V), C030(H03A,
 H03B,H03C), C032(H03D,H03E,H03F), C036(H03G,H03H,H03I), C038(H03J,H03K,H03L),
 C03E(H03Q,H03R,H03S), C03O(H03Y,H,HA), C03Q(H03,HB,HC), C03R(H1,HD,HE),
 C03S(H2,HF,HG), C5(H5A,H5B,H5C), C9(H9A,H9B,H9C), C10(H10A,H10B,H10C), C6(H6A,
 H6B,H6C)
;
_platon_squeeze_void_probe_radius 1.20
_olex2_submission_special_instructions 'No special instructions were received'
_oxdiff_exptl_absorpt_empirical_details
;
Empirical correction (ABSPACK) includes:
- Absorption correction using spherical harmonics
- Frame scaling
;
_oxdiff_exptl_absorpt_empirical_full_max 5.851
_oxdiff_exptl_absorpt_empirical_full_min 0.513

loop_
_space_group_symop_operation_xyz
'x, y, z'
'-x, y+1/2, -z'

loop_
_atom_site_label
_atom_site_type_symbol
_atom_site_fract_x
_atom_site_fract_y
_atom_site_fract_z
_atom_site_U_iso_or_equiv
_atom_site_adp_type
_atom_site_occupancy
_atom_site_site_symmetry_order
_atom_site_calc_flag
_atom_site_refinement_flags_posn
_atom_site_refinement_flags_adp
_atom_site_refinement_flags_occupancy
_atom_site_disorder_assembly
_atom_site_disorder_group
Ru1 Ru -0.49109(3) -0.42103(3) -0.75119(2) 0.01046(12) Uani 1 1 d . U . . .
Fe2 Fe -0.77981(6) -0.57264(6) -0.84568(5) 0.0152(2) Uani 1 1 d . U . . .
Fe1 Fe -0.19223(6) -0.30331(5) -0.60385(5) 0.0140(2) Uani 1 1 d . U . . .
P2 P -0.20264(11) -0.34736(10) -0.49965(9) 0.0147(3) Uani 1 1 d . U . . .
P4 P -0.76097(11) -0.57778(10) -0.95346(9) 0.0157(3) Uani 1 1 d . U . . .
P1 P -0.12980(10) -0.41324(10) -0.60767(9) 0.0164(4) Uani 1 1 d . U . . .
P3 P -0.85623(11) -0.47224(10) -0.89009(9) 0.0156(4) Uani 1 1 d . U . . .
P5 P -0.31149(14) -0.67380(13) -0.46665(12) 0.0318(5) Uani 1 1 d . . . . .
P6 P -0.76947(15) -0.24676(13) -1.07062(11) 0.0335(5) Uani 1 1 d . . . . .
N1 N -0.3045(3) -0.3464(3) -0.6608(3) 0.0144(11) Uani 1 1 d . U . . .
F00D F -0.6985(4) -0.2969(4) -1.0120(3) 0.0510(15) Uani 1 1 d . . . . .
F00E F -0.2816(4) -0.6165(3) -0.5159(3) 0.0512(14) Uani 1 1 d . . . . .
N2 N -0.6729(4) -0.5113(3) -0.8138(3) 0.0139(11) Uani 1 1 d . U . . .
N5 N -0.4724(3) -0.4014(3) -0.8514(3) 0.0117(11) Uani 1 1 d . U . . .
N4 N -0.5547(3) -0.3166(3) -0.7654(3) 0.0150(12) Uani 1 1 d . U . . .
C1 C -0.3730(4) -0.3706(4) -0.6958(4) 0.0149(14) Uani 1 1 d . U . . .
N3 N -0.5092(3) -0.4361(3) -0.6499(3) 0.0139(12) Uani 1 1 d . U . . .
F00K F -0.8168(5) -0.3208(4) -1.1107(4) 0.077(2) Uani 1 1 d . . . . .
F00L F -0.7226(4) -0.1728(3) -1.0304(3) 0.0518(15) Uani 1 1 d . . . . .
N6 N -0.4234(4) -0.5235(3) -0.7406(3) 0.0177(12) Uani 1 1 d . U . . .
F00N F -0.8265(4) -0.2469(4) -1.0174(4) 0.0593(17) Uani 1 1 d . . . . .
F00O F -0.3460(4) -0.7299(4) -0.4187(3) 0.0627(18) Uani 1 1 d . . . . .
F00P F -0.3173(5) -0.6054(4) -0.4161(3) 0.070(2) Uani 1 1 d . . . . .
F00Q F -0.4119(4) -0.6575(4) -0.5177(3) 0.0562(15) Uani 1 1 d . . . . .
C00R C -0.5862(4) -0.4200(5) -0.6402(3) 0.0201(13) Uani 1 1 d . U . . .
H00R H -0.632697 -0.400793 -0.681077 0.024 Uiso 1 1 calc R U . . .
F00S F -0.2154(4) -0.6885(5) -0.4161(5) 0.088(3) Uani 1 1 d . . . . .
C00T C -0.3243(4) -0.6562(4) -0.7184(4) 0.0191(15) Uani 1 1 d . U . . .
C00U C -0.4452(4) -0.4647(4) -0.5909(4) 0.0165(14) Uani 1 1 d . U . . .
H00U H -0.389738 -0.475230 -0.595202 0.020 Uiso 1 1 calc R U . . .
C00V C -0.8551(5) -0.6687(5) -0.8445(4) 0.0261(17) Uani 1 1 d . U . . .
C00W C -0.5837(5) -0.1989(4) -0.7183(4) 0.0215(15) Uani 1 1 d . U . . .
H00W H -0.574923 -0.167470 -0.676675 0.026 Uiso 1 1 calc R U . . .
C00X C -0.1942(4) -0.4798(4) -0.5747(4) 0.0175(14) Uani 1 1 d . U . . .
H00A H -0.254409 -0.483465 -0.610794 0.021 Uiso 1 1 calc R U . . .
H00B H -0.166900 -0.529996 -0.569009 0.021 Uiso 1 1 calc R U . . .
F00Y F -0.8398(5) -0.1974(3) -1.1297(3) 0.086(3) Uani 1 1 d . . . . .
C00Z C -0.1841(4) -0.4242(5) -0.7615(4) 0.0238(14) Uani 1 1 d . U . . .
H00Z H -0.217228 -0.380413 -0.761551 0.029 Uiso 1 1 calc R U . . .
C010 C -0.1301(4) -0.4550(4) -0.6942(4) 0.0188(15) Uani 1 1 d . U . . .
C011 C -0.3941(5) -0.6478(4) -0.6932(4) 0.0227(16) Uani 1 1 d . U . . .
H011 H -0.409136 -0.687674 -0.667118 0.027 Uiso 1 1 calc R U . . .
C012 C -1.0140(5) -0.5455(5) -0.9666(4) 0.0246(16) Uani 1 1 d . U . . .
H012 H -0.982849 -0.590167 -0.947700 0.030 Uiso 1 1 calc R U . . .
C013 C -0.3572(4) -0.5324(4) -0.7673(3) 0.0153(13) Uani 1 1 d . U . . .
H013 H -0.344033 -0.492360 -0.794167 0.018 Uiso 1 1 calc R U . . .
C014 C -0.4571(5) -0.4792(4) -0.5248(4) 0.0221(15) Uani 1 1 d . U . . .
H014 H -0.410749 -0.500981 -0.485500 0.027 Uiso 1 1 calc R U . . .
C015 C -0.4426(5) -0.2705(4) -0.5017(4) 0.0263(16) Uani 1 1 d . U . . .
H015 H -0.488997 -0.240743 -0.532937 0.032 Uiso 1 1 calc R U . . .
C2 C -0.6083(5) -0.4765(4) -0.7971(4) 0.0154(14) Uani 1 1 d . U . . .
C017 C -0.8034(4) -0.4243(5) -0.9472(4) 0.0213(13) Uani 1 1 d . U . . .
H01A H -0.844613 -0.388015 -0.979910 0.026 Uiso 1 1 calc R U . . .
H01B H -0.751451 -0.396517 -0.915390 0.026 Uiso 1 1 calc R U . . .
C018 C -0.2644(5) -0.7236(5) -0.7030(4) 0.0265(17) Uani 1 1 d . U . . .
H018 H -0.244796 -0.732073 -0.746281 0.032 Uiso 1 1 calc R U . . .
C019 C -0.3690(4) -0.2866(4) -0.5218(4) 0.0171(14) Uani 1 1 d . U . . .
H019 H -0.365650 -0.267437 -0.566636 0.021 Uiso 1 1 calc R U . . .
C01A C -0.7989(5) -0.5895(5) -0.7441(4) 0.0232(16) Uani 1 1 d . U . . .
C01B C -0.8645(4) -0.4054(4) -0.8206(3) 0.0171(14) Uani 1 1 d . U . . .
C01C C -0.6049(4) -0.2937(4) -0.8334(3) 0.0159(13) Uani 1 1 d . U . . .
H01C H -0.613276 -0.326595 -0.873982 0.019 Uiso 1 1 calc R U . . .
C01D C -0.6447(5) -0.2240(4) -0.8463(4) 0.0208(15) Uani 1 1 d . U . . .
H01D H -0.678515 -0.209869 -0.895191 0.025 Uiso 1 1 calc R U . . .
C01E C -0.8759(5) -0.6101(4) -0.8055(4) 0.0231(16) Uani 1 1 d . U . . .
H01E H -0.931957 -0.587321 -0.817479 0.028 Uiso 1 1 calc R U . . .
C01F C -0.1192(4) -0.3213(4) -0.4124(4) 0.0201(15) Uani 1 1 d . U . . .
C01G C -0.5882(4) -0.6316(4) -0.8967(4) 0.0223(15) Uani 1 1 d . U . . .
H01G H -0.597220 -0.634543 -0.850579 0.027 Uiso 1 1 calc R U . . .
C01H C -0.5450(4) -0.2693(4) -0.7100(4) 0.0173(14) Uani 1 1 d . U . . .
H01H H -0.509441 -0.284421 -0.661841 0.021 Uiso 1 1 calc R U . . .
C01I C -0.9709(5) -0.4782(4) -0.9492(4) 0.0210(15) Uani 1 1 d . U . . .
C01J C -0.3080(4) -0.5965(4) -0.7578(4) 0.0194(15) Uani 1 1 d . U . . .
H01J H -0.262494 -0.599922 -0.778260 0.023 Uiso 1 1 calc R U . . .
C01K C -0.4869(5) -0.4334(4) -0.9769(3) 0.0224(15) Uani 1 1 d . U . . .
H01K H -0.507676 -0.467968 -1.016426 0.027 Uiso 1 1 calc R U . . .
C01L C -0.4428(4) -0.3684(4) -0.9850(4) 0.0192(15) Uani 1 1 d . U . . .
C01M C -0.6359(5) -0.1749(4) -0.7888(4) 0.0269(17) Uani 1 1 d . U . . .
C01N C -0.6006(4) -0.4298(4) -0.5749(4) 0.0215(14) Uani 1 1 d . U . . .
H01N H -0.654633 -0.414525 -0.570462 0.026 Uiso 1 1 calc R U . . .
C01O C -0.4146(4) -0.3222(4) -0.9248(4) 0.0205(15) Uani 1 1 d . U . . .
H01O H -0.383398 -0.277941 -0.927318 0.025 Uiso 1 1 calc R U . . .
C01P C -0.7958(5) -0.3557(4) -0.7863(4) 0.0213(15) Uani 1 1 d . U . . .
H01P H -0.747847 -0.350940 -0.803706 0.026 Uiso 1 1 calc R U . . .
C01Q C -0.0363(5) -0.3542(5) -0.3893(4) 0.0264(17) Uani 1 1 d . U . . .
H01Q H -0.024091 -0.392193 -0.418887 0.032 Uiso 1 1 calc R U . . .
C01R C -1.1035(5) -0.5504(5) -1.0119(4) 0.0289(18) Uani 1 1 d . U . . .
H01R H -1.132292 -0.597415 -1.022791 0.035 Uiso 1 1 calc R U . . .
C01S C -0.5081(5) -0.6529(5) -0.9028(5) 0.0304(18) Uani 1 1 d . U . . .
H01S H -0.462314 -0.669733 -0.860187 0.036 Uiso 1 1 calc R U . . .
C01T C -0.4418(4) -0.5831(4) -0.7052(4) 0.0197(14) Uani 1 1 d . U . . .
H01T H -0.489969 -0.579866 -0.687927 0.024 Uiso 1 1 calc R U . . .
C01U C -0.9338(5) -0.4112(5) -0.7943(4) 0.0254(16) Uani 1 1 d . U . . .
H01U H -0.980750 -0.444639 -0.816960 0.030 Uiso 1 1 calc R U . . .
C01V C -0.3006(4) -0.3307(4) -0.4762(4) 0.0172(14) Uani 1 1 d . U . . .
F01W F -0.3107(5) -0.7404(4) -0.5201(4) 0.078(2) Uani 1 1 d . . . . .
C01X C -0.1969(5) -0.4522(4) -0.5001(4) 0.0192(14) Uani 1 1 d . U . . .
H01F H -0.143808 -0.469301 -0.459998 0.023 Uiso 1 1 calc R U . . .
H01I H -0.248817 -0.473432 -0.491243 0.023 Uiso 1 1 calc R U . . .
C01Y C -0.8333(4) -0.6360(5) -1.0267(4) 0.0220(15) Uani 1 1 d . U . . .
C01Z C -0.6549(4) -0.6060(4) -0.9594(4) 0.0188(14) Uani 1 1 d . U . . .
C021 C -0.0824(5) -0.5199(4) -0.6967(4) 0.0237(16) Uani 1 1 d . U . . .
H021 H -0.045106 -0.541775 -0.652112 0.028 Uiso 1 1 calc R U . . .
C023 C 0.0042(5) -0.4938(4) -0.4992(5) 0.0289(17) Uani 1 1 d . U . . .
H023 H -0.040593 -0.528871 -0.501410 0.035 Uiso 1 1 calc R U . . .
C024 C -0.8670(5) -0.3200(4) -0.6999(4) 0.0275(17) Uani 1 1 d . U . . .
H024 H -0.867600 -0.291918 -0.658282 0.033 Uiso 1 1 calc R U . . .
C025 C -0.2404(4) -0.1969(4) -0.6453(4) 0.0183(14) Uani 1 1 d . U . . .
C026 C -0.7309(5) -0.6381(4) -0.7463(4) 0.0233(16) Uani 1 1 d . U . . .
C027 C -0.1892(5) -0.4573(5) -0.8272(5) 0.0309(19) Uani 1 1 d . U . . .
H027 H -0.225137 -0.435525 -0.872352 0.037 Uiso 1 1 calc R U . . .
C029 C -0.0895(5) -0.5517(5) -0.7626(5) 0.0327(19) Uani 1 1 d . U . . .
H029 H -0.056820 -0.595627 -0.763289 0.039 Uiso 1 1 calc R U . . .
C02A C -0.1837(5) -0.7067(5) -0.6349(4) 0.0287(18) Uani 1 1 d . U . . .
H02A H -0.202470 -0.696777 -0.592515 0.043 Uiso 1 1 calc R U . . .
H02B H -0.153221 -0.662805 -0.644545 0.043 Uiso 1 1 calc R U . . .
H02C H -0.144075 -0.749827 -0.624058 0.043 Uiso 1 1 calc R U . . .
C02B C -0.0163(4) -0.4343(4) -0.5469(4) 0.0206(15) Uani 1 1 d . U . . .
C02C C -0.1885(5) -0.2249(4) -0.6870(4) 0.0261(16) Uani 1 1 d . U . . .
C02D C -0.1000(5) -0.2164(4) -0.5641(4) 0.0228(15) Uani 1 1 d . U . . .
F02E F -0.7071(6) -0.2466(6) -1.1193(4) 0.095(3) Uani 1 1 d . . . . .
C02F C 0.0497(5) -0.3822(5) -0.5441(4) 0.0246(16) Uani 1 1 d . U . . .
H02F H 0.037217 -0.340593 -0.576701 0.029 Uiso 1 1 calc R U . . .
C02G C 0.0285(5) -0.3331(5) -0.3248(4) 0.0281(17) Uani 1 1 d . U . . .
H02G H 0.084199 -0.356698 -0.310925 0.034 Uiso 1 1 calc R U . . .
C02H C -0.3071(5) -0.3586(4) -0.4104(4) 0.0217(15) Uani 1 1 d . U . . .
H02H H -0.262118 -0.389933 -0.379643 0.026 Uiso 1 1 calc R U . . .
C02I C -0.8104(5) -0.7110(4) -1.0339(4) 0.0280(17) Uani 1 1 d . U . . .
H02I H -0.754329 -0.729030 -1.004535 0.034 Uiso 1 1 calc R U . . .
C02J C -0.7987(4) -0.3134(5) -0.7266(4) 0.0266(17) Uani 1 1 d . U . . .
H02J H -0.752450 -0.279381 -0.703674 0.032 Uiso 1 1 calc R U . . .
C02L C -0.7748(5) -0.4824(4) -0.9942(4) 0.0248(16) Uani 1 1 d . U . . .
H02D H -0.718715 -0.466137 -0.999101 0.030 Uiso 1 1 calc R U . . .
H02E H -0.819401 -0.484078 -1.044297 0.030 Uiso 1 1 calc R U . . .
C02M C -0.1337(5) -0.2674(5) -0.3649(4) 0.0299(18) Uani 1 1 d . U . . .
H02M H -0.189950 -0.245178 -0.376402 0.036 Uiso 1 1 calc R U . . .
C02N C -0.1850(5) -0.1895(4) -0.5705(4) 0.0210(15) Uani 1 1 d . U . . .
C02O C -0.1431(6) -0.5215(5) -0.8286(5) 0.034(2) Uani 1 1 d . U . . .
H02O H -0.147921 -0.544725 -0.874114 0.041 Uiso 1 1 calc R U . . .
C02Q C -0.5000(5) -0.4469(4) -0.9093(4) 0.0207(15) Uani 1 1 d . U . . .
H02Q H -0.530410 -0.491010 -0.904886 0.025 Uiso 1 1 calc R U . . .
C02R C -0.9344(6) -0.3682(5) -0.7353(4) 0.0322(19) Uani 1 1 d . U . . .
H02R H -0.982791 -0.372016 -0.718350 0.039 Uiso 1 1 calc R U . . .
C02S C -0.5358(5) -0.4624(4) -0.5147(4) 0.0220(15) Uani 1 1 d . U . . .
C02T C -0.9146(5) -0.6104(5) -1.0721(4) 0.0300(18) Uani 1 1 d . U . . .
H02T H -0.931048 -0.559790 -1.069466 0.036 Uiso 1 1 calc R U . . .
C02U C -0.4247(5) -0.3511(5) -1.0554(4) 0.0291(17) Uani 1 1 d . U . . .
H02U H -0.401096 -0.299038 -1.051422 0.035 Uiso 1 1 calc R U . . .
C02V C -0.6419(5) -0.6389(5) -0.6885(4) 0.0330(19) Uani 1 1 d . U . . .
H02K H -0.598849 -0.656591 -0.710119 0.050 Uiso 1 1 calc R U . . .
H02L H -0.641989 -0.672282 -0.648258 0.050 Uiso 1 1 calc R U . . .
H02N H -0.626361 -0.588159 -0.669182 0.050 Uiso 1 1 calc R U . . .
C02W C -0.7166(6) -0.7509(5) -0.8246(5) 0.038(2) Uani 1 1 d . U . . .
H02P H -0.735136 -0.758162 -0.878072 0.056 Uiso 1 1 calc R U . . .
H02S H -0.731224 -0.795531 -0.801610 0.056 Uiso 1 1 calc R U . . .
H02V H -0.653094 -0.742608 -0.804856 0.056 Uiso 1 1 calc R U . . .
C02X C -0.7619(5) -0.6858(4) -0.8083(4) 0.0292(18) Uani 1 1 d . U . . .
C02Y C -0.4469(5) -0.2983(5) -0.4361(4) 0.0272(17) Uani 1 1 d . U . . .
H02Y H -0.496879 -0.288292 -0.422507 0.033 Uiso 1 1 calc R U . . .
C02Z C 0.0861(5) -0.5051(5) -0.4484(5) 0.0325(18) Uani 1 1 d . U . . .
H02Z H 0.098589 -0.547531 -0.416852 0.039 Uiso 1 1 calc R U . . .
C030 C -0.7944(6) -0.5365(5) -0.6822(4) 0.0336(19) Uani 1 1 d . U . . .
H03A H -0.747655 -0.499920 -0.676711 0.050 Uiso 1 1 calc R U . . .
H03B H -0.782010 -0.564705 -0.636192 0.050 Uiso 1 1 calc R U . . .
H03C H -0.850590 -0.510490 -0.693493 0.050 Uiso 1 1 calc R U . . .
C031 C -1.1468(6) -0.4861(5) -1.0392(5) 0.042(2) Uani 1 1 d . U . . .
H031 H -1.205920 -0.488059 -1.071533 0.050 Uiso 1 1 calc R U . . .
C032 C -0.3065(6) -0.7953(5) -0.6880(5) 0.038(2) Uani 1 1 d . U . . .
H03D H -0.263480 -0.835919 -0.676681 0.057 Uiso 1 1 calc R U . . .
H03E H -0.356766 -0.808443 -0.731610 0.057 Uiso 1 1 calc R U . . .
H03F H -0.326434 -0.787453 -0.645886 0.057 Uiso 1 1 calc R U . . .
C033 C -0.8686(7) -0.7580(6) -1.0829(5) 0.042(2) Uani 1 1 d . U . . .
H033 H -0.852833 -0.808506 -1.087240 0.050 Uiso 1 1 calc R U . . .
C034 C 0.1336(5) -0.3923(5) -0.4930(5) 0.034(2) Uani 1 1 d . U . . .
H034 H 0.178785 -0.357898 -0.491646 0.041 Uiso 1 1 calc R U . . .
C035 C 0.0139(6) -0.2792(6) -0.2806(5) 0.041(2) Uani 1 1 d . U . . .
H035 H 0.058911 -0.264848 -0.236369 0.049 Uiso 1 1 calc R U . . .
C036 C -0.3547(7) -0.4038(6) -1.0619(5) 0.049(3) Uani 1 1 d . U . . .
H03G H -0.376809 -0.455241 -1.067045 0.074 Uiso 1 1 calc R U . . .
H03H H -0.302418 -0.399899 -1.017599 0.074 Uiso 1 1 calc R U . . .
H03I H -0.339506 -0.390441 -1.105372 0.074 Uiso 1 1 calc R U . . .
C037 C -0.5478(6) -0.4819(5) -0.4434(5) 0.038(2) Uani 1 1 d . U . . .
H037 H -0.492593 -0.466013 -0.403741 0.045 Uiso 1 1 calc R U . . .
C038 C -0.9183(5) -0.7187(5) -0.9020(5) 0.0316(18) Uani 1 1 d . U . . .
H03J H -0.976908 -0.696136 -0.918481 0.047 Uiso 1 1 calc R U . . .
H03K H -0.920717 -0.767898 -0.880431 0.047 Uiso 1 1 calc R U . . .
H03L H -0.898231 -0.724274 -0.944218 0.047 Uiso 1 1 calc R U . . .
C039 C -0.6396(5) -0.6022(5) -1.0264(4) 0.0290(17) Uani 1 1 d . U . . .
H039 H -0.684524 -0.584409 -1.069107 0.035 Uiso 1 1 calc R U . . .
C03A C -0.4938(5) -0.6500(5) -0.9696(5) 0.0343(19) Uani 1 1 d . U . . .
H03M H -0.439437 -0.665632 -0.973170 0.041 Uiso 1 1 calc R U . . .
C03B C -0.0664(6) -0.2462(6) -0.3011(5) 0.042(2) Uani 1 1 d . U . . .
H03N H -0.076750 -0.207704 -0.271091 0.050 Uiso 1 1 calc R U . . .
C03C C 0.1517(5) -0.4512(5) -0.4448(5) 0.037(2) Uani 1 1 d . U . . .
H03O H 0.208486 -0.456082 -0.408689 0.044 Uiso 1 1 calc R U . . .
C03D C -0.3786(5) -0.3408(5) -0.3901(4) 0.0250(16) Uani 1 1 d . U . . .
H03P H -0.380914 -0.357793 -0.344086 0.030 Uiso 1 1 calc R U . . .
C03E C -0.6207(8) -0.4391(7) -0.4297(6) 0.059(3) Uani 1 1 d . U . . .
H03Q H -0.603827 -0.386447 -0.420513 0.088 Uiso 1 1 calc R U . . .
H03R H -0.631555 -0.460035 -0.386673 0.088 Uiso 1 1 calc R U . . .
H03S H -0.674057 -0.442990 -0.473075 0.088 Uiso 1 1 calc R U . . .
C03G C -0.9720(6) -0.6598(7) -1.1219(5) 0.047(2) Uani 1 1 d . U . . .
H03T H -1.027179 -0.641609 -1.153079 0.057 Uiso 1 1 calc R U . . .
C03H C -0.6839(6) -0.1023(5) -0.8013(5) 0.040(2) Uani 1 1 d . U . . .
H03U H -0.694732 -0.088217 -0.853863 0.048 Uiso 1 1 calc R U . . .
C03J C -0.9522(7) -0.7313(7) -1.1271(5) 0.050(3) Uani 1 1 d . U . . .
H03V H -0.993503 -0.763880 -1.159935 0.060 Uiso 1 1 calc R U . . .
C03K C -1.0185(5) -0.4136(5) -0.9780(5) 0.041(2) Uani 1 1 d . U . . .
H03W H -0.990728 -0.366090 -0.968272 0.049 Uiso 1 1 calc R U . . .
C03L C -0.5608(5) -0.6237(5) -1.0313(5) 0.0315(18) Uani 1 1 d . U . . .
H03X H -0.551733 -0.620638 -1.077340 0.038 Uiso 1 1 calc R U . . .
C03O C -0.7751(8) -0.1150(7) -0.7941(7) 0.064(3) Uani 1 1 d . U . . .
H03Y H -0.804458 -0.156851 -0.825706 0.097 Uiso 1 1 calc R U . . .
H H -0.810626 -0.069685 -0.809422 0.097 Uiso 1 1 calc R U . . .
HA H -0.767897 -0.126511 -0.742699 0.097 Uiso 1 1 calc R U . . .
C03P C -1.1061(6) -0.4188(7) -1.0207(6) 0.058(3) Uani 1 1 d . U . . .
H03Z H -1.138685 -0.374339 -1.037617 0.069 Uiso 1 1 calc R U . . .
C03Q C -0.5068(6) -0.3549(7) -1.1232(4) 0.047(2) Uani 1 1 d . U . . .
H03 H -0.493968 -0.335610 -1.165957 0.071 Uiso 1 1 calc R U . . .
HB H -0.553014 -0.324498 -1.115072 0.071 Uiso 1 1 calc R U . . .
HC H -0.526560 -0.406859 -1.132239 0.071 Uiso 1 1 calc R U . . .
C03R C -0.5528(7) -0.5631(6) -0.4363(6) 0.048(2) Uani 1 1 d . U . . .
H1 H -0.613293 -0.579656 -0.460953 0.073 Uiso 1 1 calc R U . . .
HD H -0.534012 -0.576559 -0.383926 0.073 Uiso 1 1 calc R U . . .
HE H -0.514320 -0.587325 -0.459178 0.073 Uiso 1 1 calc R U . . .
C03S C -0.6375(11) -0.0395(7) -0.7564(8) 0.095(5) Uani 1 1 d . U . . .
H2 H -0.630112 -0.048799 -0.704524 0.143 Uiso 1 1 calc R U . . .
HF H -0.671558 0.006454 -0.772857 0.143 Uiso 1 1 calc R U . . .
HG H -0.579879 -0.033902 -0.761652 0.143 Uiso 1 1 calc R U . . .
C3 C -0.1046(5) -0.2380(5) -0.6365(4) 0.0259(16) Uani 1 1 d . U . . .
H3 H -0.057217 -0.258319 -0.648740 0.031 Uiso 1 1 calc R U . . .
C5 C -0.0187(5) -0.2079(5) -0.4980(4) 0.0288(18) Uani 1 1 d . U . . .
H5A H -0.034863 -0.197115 -0.454489 0.043 Uiso 1 1 calc R U . . .
H5B H 0.016706 -0.166747 -0.506254 0.043 Uiso 1 1 calc R U . . .
H5C H 0.015303 -0.254387 -0.490003 0.043 Uiso 1 1 calc R U . . .
C9 C -0.3337(5) -0.1704(4) -0.6776(4) 0.0287(17) Uani 1 1 d . U . . .
H9A H -0.335000 -0.120932 -0.699790 0.043 Uiso 1 1 calc R U . . .
H9B H -0.359586 -0.167351 -0.638615 0.043 Uiso 1 1 calc R U . . .
H9C H -0.367428 -0.205732 -0.715572 0.043 Uiso 1 1 calc R U . . .
C10 C -0.2171(6) -0.2304(5) -0.7684(4) 0.035(2) Uani 1 1 d . U . . .
H10A H -0.273377 -0.256778 -0.786887 0.053 Uiso 1 1 calc R U . . .
H10B H -0.173111 -0.257985 -0.782551 0.053 Uiso 1 1 calc R U . . .
H10C H -0.223862 -0.180081 -0.789769 0.053 Uiso 1 1 calc R U . . .
C6 C -0.2088(6) -0.1497(5) -0.5102(5) 0.0348(19) Uani 1 1 d . U . . .
H6A H -0.210917 -0.095645 -0.518920 0.052 Uiso 1 1 calc R U . . .
H6B H -0.164433 -0.160724 -0.462096 0.052 Uiso 1 1 calc R U . . .
H6C H -0.266210 -0.167067 -0.510588 0.052 Uiso 1 1 calc R U . . .
C11 C -0.4303(5) -0.3385(4) -0.8608(4) 0.0197(14) Uani 1 1 d . U . . .
H11 H -0.410841 -0.304024 -0.821064 0.024 Uiso 1 1 calc R U . . .

loop_
_atom_site_aniso_label
_atom_site_aniso_U_11
_atom_site_aniso_U_22
_atom_site_aniso_U_33
_atom_site_aniso_U_23
_atom_site_aniso_U_13
_atom_site_aniso_U_12
Ru1 0.0072(2) 0.0090(2) 0.0128(2) 0.00164(19) 0.00027(15) -0.0011(2)
Fe2 0.0102(5) 0.0130(5) 0.0193(5) 0.0042(4) 0.0011(4) -0.0027(4)
Fe1 0.0112(5) 0.0106(5) 0.0187(5) -0.0069(4) 0.0034(4) -0.0048(4)
P2 0.0141(8) 0.0100(8) 0.0163(8) -0.0068(7) 0.0006(6) -0.0029(7)
P4 0.0124(8) 0.0122(8) 0.0197(8) 0.0030(7) 0.0020(6) -0.0014(7)
P1 0.0118(7) 0.0149(9) 0.0205(8) -0.0112(7) 0.0029(6) -0.0043(7)
P3 0.0128(8) 0.0139(9) 0.0171(8) 0.0011(7) 0.0010(6) -0.0013(7)
P5 0.0350(12) 0.0305(12) 0.0311(10) 0.0064(9) 0.0128(9) 0.0037(9)
P6 0.0425(12) 0.0306(12) 0.0177(9) 0.0079(8) -0.0023(8) -0.0058(10)
N1 0.012(3) 0.013(3) 0.018(3) -0.001(2) 0.005(2) -0.002(2)
F00D 0.046(3) 0.068(4) 0.033(3) 0.019(3) 0.007(2) 0.018(3)
F00E 0.060(4) 0.034(3) 0.063(3) 0.007(3) 0.024(3) -0.009(3)
N2 0.012(3) 0.013(3) 0.016(3) 0.002(2) 0.004(2) -0.001(2)
N5 0.014(3) 0.005(3) 0.013(2) 0.005(2) 0.0010(19) 0.001(2)
N4 0.010(3) 0.013(3) 0.016(3) 0.001(2) -0.002(2) 0.000(2)
C1 0.011(3) 0.009(3) 0.026(3) 0.004(3) 0.009(3) -0.003(2)
N3 0.012(2) 0.014(3) 0.009(2) 0.001(2) -0.0036(18) 0.001(2)
F00K 0.088(5) 0.041(4) 0.064(4) -0.012(3) -0.026(3) -0.006(3)
F00L 0.057(3) 0.053(4) 0.032(3) 0.005(3) -0.003(2) -0.025(3)
N6 0.014(3) 0.021(3) 0.015(3) -0.002(2) 0.002(2) -0.005(2)
F00N 0.037(3) 0.056(4) 0.093(5) 0.008(4) 0.033(3) -0.001(3)
F00O 0.045(3) 0.089(5) 0.054(3) 0.038(4) 0.016(3) 0.005(3)
F00P 0.089(5) 0.076(5) 0.035(3) 0.000(3) 0.006(3) 0.035(4)
F00Q 0.048(3) 0.057(4) 0.047(3) 0.017(3) -0.005(3) -0.005(3)
C00R 0.020(3) 0.022(3) 0.018(3) 0.003(3) 0.005(2) 0.001(3)
F00S 0.026(3) 0.093(6) 0.128(6) 0.056(5) 0.005(3) 0.010(3)
C00T 0.016(3) 0.019(4) 0.015(3) -0.002(3) -0.004(2) 0.007(3)
C00U 0.013(3) 0.016(3) 0.017(3) 0.001(3) 0.001(2) 0.005(3)
C00V 0.024(4) 0.026(4) 0.026(4) 0.006(3) 0.006(3) -0.014(3)
C00W 0.022(3) 0.022(4) 0.016(3) -0.003(3) 0.002(3) 0.005(3)
C00X 0.009(3) 0.009(3) 0.030(3) -0.005(3) 0.000(3) -0.001(3)
F00Y 0.110(6) 0.031(3) 0.055(4) 0.018(3) -0.053(4) -0.004(3)
C00Z 0.025(3) 0.022(4) 0.026(3) -0.008(3) 0.011(3) -0.007(3)
C010 0.017(3) 0.021(3) 0.022(3) -0.011(3) 0.010(3) -0.010(3)
C011 0.023(4) 0.020(4) 0.021(3) 0.004(3) 0.003(3) -0.002(3)
C012 0.020(4) 0.029(4) 0.021(3) -0.006(3) 0.002(3) -0.005(3)
C013 0.0140(16) 0.0152(17) 0.0158(16) 0.0007(11) 0.0039(11) -0.0002(11)
C014 0.026(4) 0.017(4) 0.018(3) 0.008(3) 0.000(3) 0.006(3)
C015 0.030(4) 0.022(4) 0.026(3) -0.010(3) 0.008(3) -0.001(3)
C2 0.021(4) 0.010(3) 0.016(3) 0.006(3) 0.008(3) 0.003(3)
C017 0.021(3) 0.017(3) 0.026(3) 0.002(3) 0.007(2) 0.001(3)
C018 0.028(4) 0.027(4) 0.023(3) -0.002(3) 0.008(3) 0.007(3)
C019 0.012(3) 0.012(3) 0.024(3) -0.005(3) 0.003(2) 0.002(3)
C01A 0.020(4) 0.026(4) 0.020(3) 0.014(3) 0.003(3) -0.008(3)
C01B 0.010(3) 0.020(4) 0.015(3) 0.001(3) -0.003(2) -0.004(3)
C01C 0.010(3) 0.020(4) 0.015(3) 0.002(3) 0.000(2) -0.003(3)
C01D 0.019(3) 0.019(4) 0.020(3) 0.005(3) 0.001(3) 0.004(3)
C01E 0.012(3) 0.026(4) 0.028(4) 0.009(3) 0.003(3) -0.007(3)
C01F 0.015(3) 0.017(4) 0.025(3) -0.004(3) 0.003(3) -0.006(3)
C01G 0.010(3) 0.016(3) 0.034(4) -0.005(3) -0.001(3) -0.003(3)
C01H 0.018(3) 0.013(3) 0.020(3) 0.007(3) 0.005(2) 0.002(3)
C01I 0.020(4) 0.019(4) 0.018(3) -0.007(3) -0.001(3) 0.004(3)
C01J 0.012(3) 0.024(4) 0.021(3) 0.001(3) 0.004(2) 0.004(3)
C01K 0.028(4) 0.024(4) 0.013(3) -0.006(3) 0.005(2) -0.006(3)
C01L 0.011(3) 0.021(4) 0.024(3) 0.004(3) 0.003(2) 0.002(3)
C01M 0.032(4) 0.014(4) 0.027(4) 0.004(3) 0.000(3) 0.002(3)
C01N 0.016(3) 0.020(4) 0.029(3) -0.001(3) 0.008(2) 0.002(3)
C01O 0.018(3) 0.016(3) 0.025(3) 0.004(3) 0.004(3) 0.001(3)
C01P 0.014(3) 0.017(4) 0.028(3) -0.001(3) 0.001(3) -0.008(3)
C01Q 0.027(4) 0.023(4) 0.024(3) -0.007(3) 0.000(3) -0.008(3)
C01R 0.023(4) 0.031(4) 0.031(4) -0.016(3) 0.007(3) -0.007(3)
C01S 0.012(3) 0.030(4) 0.043(4) -0.008(4) 0.002(3) -0.003(3)
C01T 0.013(3) 0.017(3) 0.025(3) -0.001(3) 0.001(2) 0.002(3)
C01U 0.017(3) 0.030(4) 0.026(3) -0.004(3) 0.004(2) -0.007(3)
C01V 0.020(3) 0.013(3) 0.017(3) -0.004(3) 0.004(2) 0.000(3)
F01W 0.115(6) 0.045(4) 0.101(5) -0.014(4) 0.069(5) -0.011(4)
C01X 0.017(3) 0.015(3) 0.020(3) -0.006(3) -0.001(3) -0.003(3)
C01Y 0.013(3) 0.028(4) 0.021(3) 0.001(3) 0.001(3) -0.010(3)
C01Z 0.009(3) 0.018(3) 0.026(3) -0.005(3) 0.002(2) -0.005(3)
C021 0.012(3) 0.019(4) 0.039(4) -0.009(3) 0.009(3) -0.004(3)
C023 0.019(4) 0.017(4) 0.044(4) -0.009(3) 0.002(3) -0.001(3)
C024 0.035(4) 0.022(4) 0.023(3) -0.007(3) 0.006(3) -0.006(3)
C025 0.020(3) 0.012(3) 0.021(3) 0.001(3) 0.005(3) -0.007(3)
C026 0.020(4) 0.022(4) 0.022(3) 0.012(3) 0.000(3) -0.007(3)
C027 0.026(4) 0.035(4) 0.034(4) -0.009(3) 0.014(3) -0.015(3)
C029 0.027(4) 0.029(4) 0.048(5) -0.019(4) 0.020(3) -0.008(3)
C02A 0.016(4) 0.038(5) 0.027(4) 0.009(4) 0.001(3) 0.015(3)
C02B 0.023(3) 0.015(4) 0.022(3) -0.008(3) 0.005(3) -0.003(3)
C02C 0.030(4) 0.022(4) 0.027(4) -0.003(3) 0.011(3) -0.015(3)
C02D 0.014(3) 0.024(4) 0.028(4) -0.005(3) 0.004(3) -0.010(3)
F02E 0.128(7) 0.128(7) 0.044(4) -0.001(4) 0.051(4) -0.028(6)
C02F 0.014(3) 0.027(4) 0.029(4) -0.010(3) 0.003(3) -0.004(3)
C02G 0.015(3) 0.040(5) 0.019(3) -0.008(3) -0.007(3) -0.007(3)
C02H 0.021(3) 0.023(4) 0.018(3) 0.001(3) 0.001(3) 0.000(3)
C02I 0.032(4) 0.023(4) 0.028(4) -0.005(3) 0.008(3) -0.009(3)
C02J 0.011(3) 0.026(4) 0.035(4) -0.011(3) -0.003(3) -0.008(3)
C02L 0.039(4) 0.012(3) 0.023(3) 0.003(3) 0.011(3) -0.003(3)
C02M 0.015(3) 0.037(5) 0.030(4) -0.019(4) -0.003(3) -0.009(3)
C02N 0.031(4) 0.008(3) 0.021(3) -0.002(3) 0.005(3) -0.010(3)
C02O 0.034(4) 0.040(5) 0.034(4) -0.018(4) 0.019(3) -0.013(4)
C02Q 0.020(3) 0.016(3) 0.024(3) 0.001(3) 0.004(3) -0.005(3)
C02R 0.036(4) 0.032(4) 0.032(4) -0.007(3) 0.015(3) -0.010(4)
C02S 0.026(4) 0.017(4) 0.022(3) 0.004(3) 0.006(3) 0.000(3)
C02T 0.012(3) 0.048(5) 0.028(4) 0.002(4) 0.006(3) -0.002(3)
C02U 0.031(4) 0.033(4) 0.022(3) 0.006(3) 0.008(3) 0.003(4)
C02V 0.014(4) 0.039(5) 0.036(4) 0.015(4) -0.004(3) -0.003(3)
C02W 0.044(5) 0.017(4) 0.049(5) 0.011(4) 0.011(4) -0.002(4)
C02X 0.037(4) 0.013(4) 0.036(4) 0.015(3) 0.011(3) -0.002(3)
C02Y 0.019(4) 0.032(4) 0.032(4) -0.007(3) 0.010(3) 0.000(3)
C02Z 0.017(4) 0.029(4) 0.043(4) -0.002(4) -0.001(3) 0.012(3)
C030 0.034(5) 0.037(5) 0.027(4) 0.012(4) 0.005(3) -0.001(4)
C031 0.022(4) 0.037(5) 0.054(5) -0.026(4) -0.003(3) -0.001(4)
C032 0.044(5) 0.014(4) 0.043(5) -0.001(4) -0.002(4) 0.008(4)
C033 0.054(5) 0.038(5) 0.039(4) -0.009(4) 0.022(4) -0.020(4)
C034 0.009(3) 0.041(5) 0.044(4) -0.017(4) -0.002(3) -0.010(3)
C035 0.029(4) 0.054(6) 0.031(4) -0.022(4) 0.001(3) -0.020(4)
C036 0.064(6) 0.055(7) 0.038(5) 0.018(5) 0.030(4) 0.011(5)
C037 0.040(5) 0.038(5) 0.034(4) 0.012(4) 0.011(3) 0.005(4)
C038 0.026(4) 0.023(4) 0.044(5) -0.001(4) 0.009(3) -0.010(3)
C039 0.025(4) 0.030(4) 0.033(4) -0.007(3) 0.012(3) -0.005(3)
C03A 0.023(4) 0.026(4) 0.053(5) -0.011(4) 0.011(3) -0.004(3)
C03B 0.041(5) 0.042(5) 0.033(4) -0.025(4) 0.001(4) -0.012(4)
C03C 0.016(4) 0.035(5) 0.050(5) -0.008(4) -0.001(3) 0.001(3)
C03D 0.028(4) 0.026(4) 0.022(3) -0.005(3) 0.011(3) -0.003(3)
C03E 0.065(7) 0.074(9) 0.054(6) 0.011(6) 0.042(5) 0.013(6)
C03G 0.026(4) 0.073(7) 0.034(4) -0.005(5) 0.000(3) -0.020(4)
C03H 0.053(5) 0.031(5) 0.027(4) 0.006(4) 0.000(4) 0.022(4)
C03J 0.047(5) 0.066(7) 0.035(4) -0.015(5) 0.010(4) -0.030(5)
C03K 0.029(4) 0.022(4) 0.052(5) -0.013(4) -0.013(3) -0.001(4)
C03L 0.022(4) 0.033(4) 0.041(4) -0.004(4) 0.013(3) -0.003(3)
C03O 0.058(7) 0.073(8) 0.068(7) 0.023(6) 0.030(6) 0.038(6)
C03P 0.034(5) 0.038(5) 0.073(6) -0.024(5) -0.018(4) 0.013(5)
C03Q 0.042(5) 0.069(7) 0.022(4) 0.014(4) -0.001(4) -0.003(5)
C03R 0.044(6) 0.043(6) 0.061(6) 0.019(5) 0.022(5) -0.005(5)
C03S 0.133(12) 0.028(6) 0.082(9) -0.009(6) -0.018(8) 0.030(7)
C3 0.0246(19) 0.026(2) 0.0273(19) -0.0012(12) 0.0085(12) -0.0020(12)
C5 0.014(4) 0.040(5) 0.027(4) -0.014(4) -0.001(3) -0.009(3)
C9 0.036(4) 0.014(4) 0.030(4) 0.008(3) 0.003(3) 0.004(3)
C10 0.039(5) 0.040(5) 0.029(4) -0.008(4) 0.014(3) -0.024(4)
C6 0.039(5) 0.020(4) 0.046(5) -0.006(4) 0.015(4) -0.006(4)
C11 0.020(3) 0.012(3) 0.023(3) 0.005(3) 0.003(3) -0.005(3)

loop_
_atom_type_symbol
_atom_type_description
_atom_type_scat_dispersion_real
_atom_type_scat_dispersion_imag
_atom_type_scat_source
C C 0.0137 0.0067 'International Tables Vol C Tables 4.2.6.8 and 6.1.1.4'
H H 0.0000 0.0000 'International Tables Vol C Tables 4.2.6.8 and 6.1.1.4'
F F 0.0583 0.0400 'International Tables Vol C Tables 4.2.6.8 and 6.1.1.4'
Fe Fe -0.2673 2.5550 'International Tables Vol C Tables 4.2.6.8 and 6.1.1.4'
N N 0.0241 0.0134 'International Tables Vol C Tables 4.2.6.8 and 6.1.1.4'
P P 0.2543 0.3332 'International Tables Vol C Tables 4.2.6.8 and 6.1.1.4'
Ru Ru -0.0760 2.5955 'International Tables Vol C Tables 4.2.6.8 and 6.1.1.4'

loop_
_geom_angle_atom_site_label_1
_geom_angle_atom_site_label_2
_geom_angle_atom_site_label_3
_geom_angle
_geom_angle_site_symmetry_1
_geom_angle_site_symmetry_3
_geom_angle_publ_flag
N5 Ru1 N4 87.1(2) . . ?
N5 Ru1 N3 177.7(2) . . ?
N5 Ru1 N6 90.0(2) . . ?
N4 Ru1 N6 176.8(2) . . ?
C1 Ru1 N5 90.2(2) . . ?
C1 Ru1 N4 90.4(2) . . ?
C1 Ru1 N3 88.5(2) . . ?
C1 Ru1 N6 88.2(2) . . ?
C1 Ru1 C2 174.4(3) . . ?
N3 Ru1 N4 91.0(2) . . ?
N3 Ru1 N6 91.8(2) . . ?
C2 Ru1 N5 95.1(2) . . ?
C2 Ru1 N4 91.8(2) . . ?
C2 Ru1 N3 86.3(2) . . ?
C2 Ru1 N6 89.8(2) . . ?
P3 Fe2 P4 84.68(7) . . ?
N2 Fe2 P4 85.79(16) . . ?
N2 Fe2 P3 89.20(17) . . ?
N2 Fe2 C00V 154.5(3) . . ?
N2 Fe2 C01A 100.6(2) . . ?
N2 Fe2 C01E 139.4(3) . . ?
N2 Fe2 C026 90.4(2) . . ?
N2 Fe2 C02X 114.8(3) . . ?
C00V Fe2 P4 104.1(2) . . ?
C00V Fe2 P3 114.8(2) . . ?
C00V Fe2 C026 65.6(3) . . ?
C00V Fe2 C02X 40.4(3) . . ?
C01A Fe2 P4 169.3(2) . . ?
C01A Fe2 P3 103.8(2) . . ?
C01A Fe2 C00V 66.7(3) . . ?
C01A Fe2 C026 38.8(3) . . ?
C01A Fe2 C02X 66.2(3) . . ?
C01E Fe2 P4 134.6(2) . . ?
C01E Fe2 P3 90.8(2) . . ?
C01E Fe2 C00V 39.0(3) . . ?
C01E Fe2 C01A 40.5(3) . . ?
C01E Fe2 C026 65.7(3) . . ?
C01E Fe2 C02X 66.5(3) . . ?
C026 Fe2 P4 133.6(2) . . ?
C026 Fe2 P3 141.6(2) . . ?
C02X Fe2 P4 103.4(2) . . ?
C02X Fe2 P3 154.9(2) . . ?
C02X Fe2 C026 38.5(3) . . ?
P2 Fe1 P1 83.81(7) . . ?
N1 Fe1 P2 91.44(17) . . ?
N1 Fe1 P1 88.85(18) . . ?
N1 Fe1 C025 89.4(3) . . ?
N1 Fe1 C02C 95.6(3) . . ?
N1 Fe1 C02D 155.7(3) . . ?
N1 Fe1 C02N 119.8(3) . . ?
N1 Fe1 C3 130.8(3) . . ?
C025 Fe1 P2 122.09(19) . . ?
C025 Fe1 P1 154.08(19) . . ?
C025 Fe1 C02C 39.5(3) . . ?
C025 Fe1 C02D 66.3(3) . . ?
C025 Fe1 C02N 39.2(3) . . ?
C02C Fe1 P2 159.9(2) . . ?
C02C Fe1 P1 115.1(2) . . ?
C02D Fe1 P2 101.3(2) . . ?
C02D Fe1 P1 112.9(2) . . ?
C02D Fe1 C02C 66.0(3) . . ?
C02D Fe1 C02N 39.3(3) . . ?
C02N Fe1 P2 94.57(19) . . ?
C02N Fe1 P1 151.3(2) . . ?
C02N Fe1 C02C 65.6(3) . . ?
C3 Fe1 P2 137.7(2) . . ?
C3 Fe1 P1 96.9(2) . . ?
C3 Fe1 C025 65.4(3) . . ?
C3 Fe1 C02C 38.4(3) . . ?
C3 Fe1 C02D 39.6(3) . . ?
C3 Fe1 C02N 65.4(3) . . ?
C01F P2 Fe1 118.9(2) . . ?
C01F P2 C01X 103.7(3) . . ?
C01V P2 Fe1 120.6(2) . . ?
C01V P2 C01F 99.5(3) . . ?
C01V P2 C01X 102.3(3) . . ?
C01X P2 Fe1 109.4(2) . . ?
C01Y P4 Fe2 119.7(2) . . ?
C01Y P4 C01Z 99.4(3) . . ?
C01Y P4 C02L 104.1(4) . . ?
C01Z P4 Fe2 120.3(2) . . ?
C01Z P4 C02L 101.9(3) . . ?
C02L P4 Fe2 109.0(2) . . ?
C00X P1 Fe1 104.1(2) . . ?
C00X P1 C02B 102.1(3) . . ?
C010 P1 Fe1 122.2(3) . . ?
C010 P1 C00X 103.1(3) . . ?
C010 P1 C02B 100.8(3) . . ?
C02B P1 Fe1 121.6(2) . . ?
C017 P3 Fe2 107.6(2) . . ?
C017 P3 C01B 107.5(3) . . ?
C017 P3 C01I 103.9(3) . . ?
C01B P3 Fe2 115.0(2) . . ?
C01I P3 Fe2 121.3(3) . . ?
C01I P3 C01B 100.4(3) . . ?
F00E P5 F00O 177.4(4) . . ?
F00E P5 F00P 87.9(4) . . ?
F00E P5 F00Q 88.3(3) . . ?
F00O P5 F00Q 89.2(3) . . ?
F00P P5 F00O 91.3(4) . . ?
F00P P5 F00Q 88.6(4) . . ?
F00S P5 F00E 92.2(4) . . ?
F00S P5 F00O 90.3(4) . . ?
F00S P5 F00P 90.1(5) . . ?
F00S P5 F00Q 178.6(5) . . ?
F00S P5 F01W 93.0(5) . . ?
F01W P5 F00E 91.4(3) . . ?
F01W P5 F00O 89.2(4) . . ?
F01W P5 F00P 176.8(4) . . ?
F01W P5 F00Q 88.3(4) . . ?
F00D P6 F00K 89.3(4) . . ?
F00D P6 F00L 90.7(3) . . ?
F00D P6 F00N 88.8(3) . . ?
F00D P6 F02E 88.3(4) . . ?
F00K P6 F00N 91.2(4) . . ?
F00K P6 F02E 90.8(5) . . ?
F00L P6 F00K 179.7(4) . . ?
F00L P6 F00N 88.5(3) . . ?
F00L P6 F02E 89.5(4) . . ?
F00Y P6 F00D 179.3(4) . . ?
F00Y P6 F00K 90.2(3) . . ?
F00Y P6 F00L 89.7(3) . . ?
F00Y P6 F00N 91.7(4) . . ?
F00Y P6 F02E 91.2(5) . . ?
F02E P6 F00N 176.4(4) . . ?
C1 N1 Fe1 178.3(6) . . ?
C2 N2 Fe2 177.1(5) . . ?
C02Q N5 Ru1 124.1(4) . . ?
C02Q N5 C11 115.8(6) . . ?
C11 N5 Ru1 120.1(4) . . ?
C01C N4 Ru1 120.1(5) . . ?
C01H N4 Ru1 122.7(4) . . ?
C01H N4 C01C 117.1(6) . . ?
N1 C1 Ru1 175.0(6) . . ?
C00R N3 Ru1 122.1(4) . . ?
C00U N3 Ru1 121.5(4) . . ?
C00U N3 C00R 116.3(5) . . ?
C013 N6 Ru1 121.4(5) . . ?
C013 N6 C01T 116.1(6) . . ?
C01T N6 Ru1 122.4(5) . . ?
N3 C00R H00R 118.2 . . ?
N3 C00R C01N 123.7(6) . . ?
C01N C00R H00R 118.2 . . ?
C011 C00T C018 124.4(7) . . ?
C011 C00T C01J 116.2(6) . . ?
C01J C00T C018 119.4(6) . . ?
N3 C00U H00U 118.6 . . ?
N3 C00U C014 122.7(6) . . ?
C014 C00U H00U 118.6 . . ?
C01E C00V Fe2 69.0(4) . . ?
C01E C00V C02X 107.4(7) . . ?
C01E C00V C038 127.4(7) . . ?
C02X C00V Fe2 70.6(4) . . ?
C02X C00V C038 123.8(8) . . ?
C038 C00V Fe2 136.1(5) . . ?
C01H C00W H00W 120.4 . . ?
C01H C00W C01M 119.3(7) . . ?
C01M C00W H00W 120.4 . . ?
P1 C00X H00A 110.0 . . ?
P1 C00X H00B 110.0 . . ?
H00A C00X H00B 108.4 . . ?
C01X C00X P1 108.5(5) . . ?
C01X C00X H00A 110.0 . . ?
C01X C00X H00B 110.0 . . ?
C010 C00Z H00Z 119.9 . . ?
C027 C00Z H00Z 119.9 . . ?
C027 C00Z C010 120.3(8) . . ?
C00Z C010 P1 119.3(6) . . ?
C021 C010 P1 122.6(6) . . ?
C021 C010 C00Z 118.0(6) . . ?
C00T C011 H011 119.5 . . ?
C01T C011 C00T 121.0(7) . . ?
C01T C011 H011 119.5 . . ?
C01I C012 H012 118.9 . . ?
C01I C012 C01R 122.2(8) . . ?
C01R C012 H012 118.9 . . ?
N6 C013 H013 118.3 . . ?
N6 C013 C01J 123.4(6) . . ?
C01J C013 H013 118.3 . . ?
C00U C014 H014 119.5 . . ?
C00U C014 C02S 121.0(6) . . ?
C02S C014 H014 119.5 . . ?
C019 C015 H015 120.3 . . ?
C02Y C015 H015 120.3 . . ?
C02Y C015 C019 119.4(7) . . ?
N2 C2 Ru1 171.1(5) . . ?
P3 C017 H01A 109.8 . . ?
P3 C017 H01B 109.8 . . ?
H01A C017 H01B 108.2 . . ?
C02L C017 P3 109.5(5) . . ?
C02L C017 H01A 109.8 . . ?
C02L C017 H01B 109.8 . . ?
C00T C018 H018 108.8 . . ?
C00T C018 C02A 108.3(6) . . ?
C00T C018 C032 114.0(7) . . ?
C02A C018 H018 108.8 . . ?
C032 C018 H018 108.8 . . ?
C032 C018 C02A 108.0(6) . . ?
C015 C019 H019 119.7 . . ?
C01V C019 C015 120.7(7) . . ?
C01V C019 H019 119.7 . . ?
C01E C01A Fe2 68.6(4) . . ?
C01E C01A C030 127.2(7) . . ?
C026 C01A Fe2 72.4(4) . . ?
C026 C01A C01E 106.5(7) . . ?
C026 C01A C030 125.6(6) . . ?
C030 C01A Fe2 131.6(5) . . ?
C01P C01B P3 120.9(5) . . ?
C01U C01B P3 119.3(5) . . ?
C01U C01B C01P 119.2(6) . . ?
N4 C01C H01C 118.8 . . ?
N4 C01C C01D 122.4(6) . . ?
C01D C01C H01C 118.8 . . ?
C01C C01D H01D 119.5 . . ?
C01M C01D C01C 120.9(6) . . ?
C01M C01D H01D 119.5 . . ?
Fe2 C01E H01E 123.3 . . ?
C00V C01E Fe2 72.0(4) . . ?
C00V C01E C01A 109.4(7) . . ?
C00V C01E H01E 125.3 . . ?
C01A C01E Fe2 71.0(4) . . ?
C01A C01E H01E 125.3 . . ?
C01Q C01F P2 121.2(5) . . ?
C01Q C01F C02M 116.1(6) . . ?
C02M C01F P2 122.7(5) . . ?
C01S C01G H01G 120.5 . . ?
C01Z C01G H01G 120.5 . . ?
C01Z C01G C01S 118.9(7) . . ?
N4 C01H C00W 123.9(6) . . ?
N4 C01H H01H 118.1 . . ?
C00W C01H H01H 118.1 . . ?
C012 C01I P3 121.9(6) . . ?
C012 C01I C03K 117.5(7) . . ?
C03K C01I P3 120.6(6) . . ?
C00T C01J H01J 119.8 . . ?
C013 C01J C00T 120.3(6) . . ?
C013 C01J H01J 119.8 . . ?
C01L C01K H01K 120.4 . . ?
C01L C01K C02Q 119.3(6) . . ?
C02Q C01K H01K 120.4 . . ?
C01K C01L C02U 122.2(7) . . ?
C01O C01L C01K 116.1(6) . . ?
C01O C01L C02U 121.7(7) . . ?
C00W C01M C03H 122.2(7) . . ?
C01D C01M C00W 116.5(7) . . ?
C01D C01M C03H 121.2(7) . . ?
C00R C01N H01N 120.0 . . ?
C00R C01N C02S 120.1(6) . . ?
C02S C01N H01N 120.0 . . ?
C01L C01O H01O 119.2 . . ?
C01L C01O C11 121.5(7) . . ?
C11 C01O H01O 119.2 . . ?
C01B C01P H01P 120.4 . . ?
C02J C01P C01B 119.3(6) . . ?
C02J C01P H01P 120.4 . . ?
C01F C01Q H01Q 119.1 . . ?
C02G C01Q C01F 121.8(7) . . ?
C02G C01Q H01Q 119.1 . . ?
C012 C01R H01R 120.9 . . ?
C031 C01R C012 118.1(8) . . ?
C031 C01R H01R 120.9 . . ?
C01G C01S H01S 119.2 . . ?
C03A C01S C01G 121.6(8) . . ?
C03A C01S H01S 119.2 . . ?
N6 C01T C011 122.9(7) . . ?
N6 C01T H01T 118.5 . . ?
C011 C01T H01T 118.5 . . ?
C01B C01U H01U 120.1 . . ?
C02R C01U C01B 119.8(7) . . ?
C02R C01U H01U 120.1 . . ?
C019 C01V P2 120.6(5) . . ?
C019 C01V C02H 118.8(6) . . ?
C02H C01V P2 120.5(5) . . ?
P2 C01X H01F 109.7 . . ?
P2 C01X H01I 109.7 . . ?
C00X C01X P2 110.0(5) . . ?
C00X C01X H01F 109.7 . . ?
C00X C01X H01I 109.7 . . ?
H01F C01X H01I 108.2 . . ?
C02I C01Y P4 119.9(6) . . ?
C02T C01Y P4 121.4(7) . . ?
C02T C01Y C02I 118.5(7) . . ?
C01G C01Z P4 120.1(5) . . ?
C01G C01Z C039 119.2(7) . . ?
C039 C01Z P4 120.7(6) . . ?
C010 C021 H021 119.8 . . ?
C029 C021 C010 120.3(8) . . ?
C029 C021 H021 119.8 . . ?
C02B C023 H023 118.4 . . ?
C02Z C023 H023 118.4 . . ?
C02Z C023 C02B 123.2(8) . . ?
C02J C024 H024 120.9 . . ?
C02J C024 C02R 118.2(7) . . ?
C02R C024 H024 120.9 . . ?
C02C C025 Fe1 71.7(4) . . ?
C02C C025 C9 125.2(6) . . ?
C02N C025 Fe1 71.0(4) . . ?
C02N C025 C02C 108.1(6) . . ?
C02N C025 C9 126.2(7) . . ?
C9 C025 Fe1 129.2(5) . . ?
C01A C026 Fe2 68.8(4) . . ?
C01A C026 C02V 123.2(7) . . ?
C02V C026 Fe2 129.6(5) . . ?
C02X C026 Fe2 70.0(4) . . ?
C02X C026 C01A 109.8(6) . . ?
C02X C026 C02V 126.9(8) . . ?
C00Z C027 H027 119.5 . . ?
C00Z C027 C02O 120.9(8) . . ?
C02O C027 H027 119.5 . . ?
C021 C029 H029 119.3 . . ?
C021 C029 C02O 121.5(8) . . ?
C02O C029 H029 119.3 . . ?
C018 C02A H02A 109.5 . . ?
C018 C02A H02B 109.5 . . ?
C018 C02A H02C 109.5 . . ?
H02A C02A H02B 109.5 . . ?
H02A C02A H02C 109.5 . . ?
H02B C02A H02C 109.5 . . ?
C023 C02B P1 122.9(6) . . ?
C023 C02B C02F 118.8(7) . . ?
C02F C02B P1 118.0(6) . . ?
C025 C02C Fe1 68.9(4) . . ?
C025 C02C C10 125.8(7) . . ?
C3 C02C Fe1 68.9(4) . . ?
C3 C02C C025 106.7(6) . . ?
C3 C02C C10 127.3(7) . . ?
C10 C02C Fe1 132.0(6) . . ?
C02N C02D Fe1 70.9(4) . . ?
C02N C02D C3 106.3(6) . . ?
C02N C02D C5 125.8(7) . . ?
C3 C02D Fe1 69.6(4) . . ?
C3 C02D C5 126.7(7) . . ?
C5 C02D Fe1 133.9(6) . . ?
C02B C02F H02F 120.4 . . ?
C034 C02F C02B 119.2(8) . . ?
C034 C02F H02F 120.4 . . ?
C01Q C02G H02G 119.4 . . ?
C035 C02G C01Q 121.2(8) . . ?
C035 C02G H02G 119.4 . . ?
C01V C02H H02H 119.9 . . ?
C03D C02H C01V 120.3(7) . . ?
C03D C02H H02H 119.9 . . ?
C01Y C02I H02I 119.7 . . ?
C033 C02I C01Y 120.6(8) . . ?
C033 C02I H02I 119.7 . . ?
C01P C02J H02J 119.3 . . ?
C024 C02J C01P 121.4(7) . . ?
C024 C02J H02J 119.3 . . ?
P4 C02L H02D 109.1 . . ?
P4 C02L H02E 109.1 . . ?
C017 C02L P4 112.6(5) . . ?
C017 C02L H02D 109.1 . . ?
C017 C02L H02E 109.1 . . ?
H02D C02L H02E 107.8 . . ?
C01F C02M H02M 119.7 . . ?
C03B C02M C01F 120.6(8) . . ?
C03B C02M H02M 119.7 . . ?
C025 C02N Fe1 69.8(4) . . ?
C025 C02N C02D 108.4(6) . . ?
C025 C02N C6 125.5(7) . . ?
C02D C02N Fe1 69.8(4) . . ?
C02D C02N C6 125.6(7) . . ?
C6 C02N Fe1 132.6(5) . . ?
C027 C02O C029 119.0(8) . . ?
C027 C02O H02O 120.5 . . ?
C029 C02O H02O 120.5 . . ?
N5 C02Q C01K 123.9(6) . . ?
N5 C02Q H02Q 118.1 . . ?
C01K C02Q H02Q 118.1 . . ?
C01U C02R C024 122.1(7) . . ?
C01U C02R H02R 119.0 . . ?
C024 C02R H02R 119.0 . . ?
C014 C02S C01N 116.1(6) . . ?
C014 C02S C037 119.5(7) . . ?
C01N C02S C037 124.3(7) . . ?
C01Y C02T H02T 120.3 . . ?
C01Y C02T C03G 119.4(9) . . ?
C03G C02T H02T 120.3 . . ?
C01L C02U H02U 107.9 . . ?
C01L C02U C03Q 112.4(7) . . ?
C036 C02U C01L 109.1(6) . . ?
C036 C02U H02U 107.9 . . ?
C036 C02U C03Q 111.4(8) . . ?
C03Q C02U H02U 107.9 . . ?
C026 C02V H02K 109.5 . . ?
C026 C02V H02L 109.5 . . ?
C026 C02V H02N 109.5 . . ?
H02K C02V H02L 109.5 . . ?
H02K C02V H02N 109.5 . . ?
H02L C02V H02N 109.5 . . ?
H02P C02W H02S 109.5 . . ?
H02P C02W H02V 109.5 . . ?
H02S C02W H02V 109.5 . . ?
C02X C02W H02P 109.5 . . ?
C02X C02W H02S 109.5 . . ?
C02X C02W H02V 109.5 . . ?
C00V C02X Fe2 69.0(4) . . ?
C00V C02X C02W 125.0(8) . . ?
C026 C02X Fe2 71.5(4) . . ?
C026 C02X C00V 106.8(7) . . ?
C026 C02X C02W 126.9(8) . . ?
C02W C02X Fe2 134.5(6) . . ?
C015 C02Y H02Y 119.9 . . ?
C015 C02Y C03D 120.3(7) . . ?
C03D C02Y H02Y 119.9 . . ?
C023 C02Z H02Z 121.2 . . ?
C023 C02Z C03C 117.6(8) . . ?
C03C C02Z H02Z 121.2 . . ?
C01A C030 H03A 109.5 . . ?
C01A C030 H03B 109.5 . . ?
C01A C030 H03C 109.5 . . ?
H03A C030 H03B 109.5 . . ?
H03A C030 H03C 109.5 . . ?
H03B C030 H03C 109.5 . . ?
C01R C031 H031 119.8 . . ?
C01R C031 C03P 120.5(8) . . ?
C03P C031 H031 119.8 . . ?
C018 C032 H03D 109.5 . . ?
C018 C032 H03E 109.5 . . ?
C018 C032 H03F 109.5 . . ?
H03D C032 H03E 109.5 . . ?
H03D C032 H03F 109.5 . . ?
H03E C032 H03F 109.5 . . ?
C02I C033 H033 120.0 . . ?
C02I C033 C03J 119.9(9) . . ?
C03J C033 H033 120.0 . . ?
C02F C034 H034 119.6 . . ?
C03C C034 C02F 120.8(8) . . ?
C03C C034 H034 119.6 . . ?
C02G C035 H035 120.7 . . ?
C02G C035 C03B 118.7(7) . . ?
C03B C035 H035 120.7 . . ?
C02U C036 H03G 109.5 . . ?
C02U C036 H03H 109.5 . . ?
C02U C036 H03I 109.5 . . ?
H03G C036 H03H 109.5 . . ?
H03G C036 H03I 109.5 . . ?
H03H C036 H03I 109.5 . . ?
C02S C037 H037 105.9 . . ?
C02S C037 C03E 113.5(7) . . ?
C03E C037 H037 105.9 . . ?
C03R C037 C02S 110.2(8) . . ?
C03R C037 H037 105.9 . . ?
C03R C037 C03E 114.6(8) . . ?
C00V C038 H03J 109.5 . . ?
C00V C038 H03K 109.5 . . ?
C00V C038 H03L 109.5 . . ?
H03J C038 H03K 109.5 . . ?
H03J C038 H03L 109.5 . . ?
H03K C038 H03L 109.5 . . ?
C01Z C039 H039 119.5 . . ?
C03L C039 C01Z 121.0(8) . . ?
C03L C039 H039 119.5 . . ?
C01S C03A H03M 120.7 . . ?
C01S C03A C03L 118.6(7) . . ?
C03L C03A H03M 120.7 . . ?
C02M C03B H03N 119.2 . . ?
C035 C03B C02M 121.6(8) . . ?
C035 C03B H03N 119.2 . . ?
C02Z C03C H03O 119.8 . . ?
C034 C03C C02Z 120.3(7) . . ?
C034 C03C H03O 119.8 . . ?
C02H C03D C02Y 120.6(7) . . ?
C02H C03D H03P 119.7 . . ?
C02Y C03D H03P 119.7 . . ?
C037 C03E H03Q 109.5 . . ?
C037 C03E H03R 109.5 . . ?
C037 C03E H03S 109.5 . . ?
H03Q C03E H03R 109.5 . . ?
H03Q C03E H03S 109.5 . . ?
H03R C03E H03S 109.5 . . ?
C02T C03G H03T 118.8 . . ?
C03J C03G C02T 122.5(9) . . ?
C03J C03G H03T 118.8 . . ?
C01M C03H H03U 106.5 . . ?
C01M C03H C03O 108.7(8) . . ?
C03O C03H H03U 106.5 . . ?
C03S C03H C01M 116.0(8) . . ?
C03S C03H H03U 106.5 . . ?
C03S C03H C03O 112.0(11) . . ?
C033 C03J H03V 120.4 . . ?
C03G C03J C033 119.1(9) . . ?
C03G C03J H03V 120.4 . . ?
C01I C03K H03W 120.1 . . ?
C03P C03K C01I 119.9(9) . . ?
C03P C03K H03W 120.1 . . ?
C039 C03L C03A 120.8(8) . . ?
C039 C03L H03X 119.6 . . ?
C03A C03L H03X 119.6 . . ?
C03H C03O H03Y 109.5 . . ?
C03H C03O H 109.5 . . ?
C03H C03O HA 109.5 . . ?
H03Y C03O H 109.5 . . ?
H03Y C03O HA 109.5 . . ?
H C03O HA 109.5 . . ?
C031 C03P C03K 121.7(10) . . ?
C031 C03P H03Z 119.1 . . ?
C03K C03P H03Z 119.1 . . ?
C02U C03Q H03 109.5 . . ?
C02U C03Q HB 109.5 . . ?
C02U C03Q HC 109.5 . . ?
H03 C03Q HB 109.5 . . ?
H03 C03Q HC 109.5 . . ?
HB C03Q HC 109.5 . . ?
C037 C03R H1 109.5 . . ?
C037 C03R HD 109.5 . . ?
C037 C03R HE 109.5 . . ?
H1 C03R HD 109.5 . . ?
H1 C03R HE 109.5 . . ?
HD C03R HE 109.5 . . ?
C03H C03S H2 109.5 . . ?
C03H C03S HF 109.5 . . ?
C03H C03S HG 109.5 . . ?
H2 C03S HF 109.5 . . ?
H2 C03S HG 109.5 . . ?
HF C03S HG 109.5 . . ?
Fe1 C3 H3 123.3 . . ?
C02C C3 Fe1 72.7(4) . . ?
C02C C3 C02D 110.5(7) . . ?
C02C C3 H3 124.8 . . ?
C02D C3 Fe1 70.7(4) . . ?
C02D C3 H3 124.8 . . ?
C02D C5 H5A 109.5 . . ?
C02D C5 H5B 109.5 . . ?
C02D C5 H5C 109.5 . . ?
H5A C5 H5B 109.5 . . ?
H5A C5 H5C 109.5 . . ?
H5B C5 H5C 109.5 . . ?
C025 C9 H9A 109.5 . . ?
C025 C9 H9B 109.5 . . ?
C025 C9 H9C 109.5 . . ?
H9A C9 H9B 109.5 . . ?
H9A C9 H9C 109.5 . . ?
H9B C9 H9C 109.5 . . ?
C02C C10 H10A 109.5 . . ?
C02C C10 H10B 109.5 . . ?
C02C C10 H10C 109.5 . . ?
H10A C10 H10B 109.5 . . ?
H10A C10 H10C 109.5 . . ?
H10B C10 H10C 109.5 . . ?
C02N C6 H6A 109.5 . . ?
C02N C6 H6B 109.5 . . ?
C02N C6 H6C 109.5 . . ?
H6A C6 H6B 109.5 . . ?
H6A C6 H6C 109.5 . . ?
H6B C6 H6C 109.5 . . ?
N5 C11 C01O 123.4(7) . . ?
N5 C11 H11 118.3 . . ?
C01O C11 H11 118.3 . . ?

loop_
_geom_bond_atom_site_label_1
_geom_bond_atom_site_label_2
_geom_bond_distance
_geom_bond_site_symmetry_2
_geom_bond_publ_flag
Ru1 N5 2.085(5) . ?
Ru1 N4 2.107(6) . ?
Ru1 C1 2.058(7) . ?
Ru1 N3 2.089(5) . ?
Ru1 N6 2.111(6) . ?
Ru1 C2 2.059(7) . ?
Fe2 P4 2.2033(19) . ?
Fe2 P3 2.184(2) . ?
Fe2 N2 1.965(6) . ?
Fe2 C00V 2.113(7) . ?
Fe2 C01A 2.107(7) . ?
Fe2 C01E 2.075(7) . ?
Fe2 C026 2.154(7) . ?
Fe2 C02X 2.135(8) . ?
Fe1 P2 2.2178(19) . ?
Fe1 P1 2.225(2) . ?
Fe1 N1 1.937(5) . ?
Fe1 C025 2.109(7) . ?
Fe1 C02C 2.147(8) . ?
Fe1 C02D 2.111(7) . ?
Fe1 C02N 2.126(7) . ?
Fe1 C3 2.097(8) . ?
P2 C01F 1.825(7) . ?
P2 C01V 1.819(7) . ?
P2 C01X 1.878(7) . ?
P4 C01Y 1.824(7) . ?
P4 C01Z 1.834(7) . ?
P4 C02L 1.860(8) . ?
P1 C00X 1.834(7) . ?
P1 C010 1.827(7) . ?
P1 C02B 1.854(7) . ?
P3 C017 1.824(7) . ?
P3 C01B 1.834(7) . ?
P3 C01I 1.824(7) . ?
P5 F00E 1.582(6) . ?
P5 F00O 1.591(6) . ?
P5 F00P 1.588(7) . ?
P5 F00Q 1.617(6) . ?
P5 F00S 1.553(6) . ?
P5 F01W 1.579(7) . ?
P6 F00D 1.588(5) . ?
P6 F00K 1.592(7) . ?
P6 F00L 1.590(6) . ?
P6 F00N 1.600(6) . ?
P6 F00Y 1.579(6) . ?
P6 F02E 1.598(7) . ?
N1 C1 1.169(8) . ?
N2 C2 1.166(9) . ?
N5 C02Q 1.329(9) . ?
N5 C11 1.360(9) . ?
N4 C01C 1.350(8) . ?
N4 C01H 1.330(9) . ?
N3 C00R 1.355(8) . ?
N3 C00U 1.353(8) . ?
N6 C013 1.350(8) . ?
N6 C01T 1.354(9) . ?
C00R H00R 0.9500 . ?
C00R C01N 1.369(9) . ?
C00T C011 1.385(10) . ?
C00T C018 1.514(10) . ?
C00T C01J 1.388(10) . ?
C00U H00U 0.9500 . ?
C00U C014 1.378(10) . ?
C00V C01E 1.397(12) . ?
C00V C02X 1.466(11) . ?
C00V C038 1.518(10) . ?
C00W H00W 0.9500 . ?
C00W C01H 1.392(10) . ?
C00W C01M 1.402(10) . ?
C00X H00A 0.9900 . ?
C00X H00B 0.9900 . ?
C00X C01X 1.537(10) . ?
C00Z H00Z 0.9500 . ?
C00Z C010 1.407(10) . ?
C00Z C027 1.375(10) . ?
C010 C021 1.405(10) . ?
C011 H011 0.9500 . ?
C011 C01T 1.367(10) . ?
C012 H012 0.9500 . ?
C012 C01I 1.375(11) . ?
C012 C01R 1.419(10) . ?
C013 H013 0.9500 . ?
C013 C01J 1.372(10) . ?
C014 H014 0.9500 . ?
C014 C02S 1.389(11) . ?
C015 H015 0.9500 . ?
C015 C019 1.404(10) . ?
C015 C02Y 1.384(11) . ?
C017 H01A 0.9900 . ?
C017 H01B 0.9900 . ?
C017 C02L 1.550(10) . ?
C018 H018 1.0000 . ?
C018 C02A 1.536(10) . ?
C018 C032 1.526(12) . ?
C019 H019 0.9500 . ?
C019 C01V 1.400(9) . ?
C01A C01E 1.446(10) . ?
C01A C026 1.416(11) . ?
C01A C030 1.506(12) . ?
C01B C01P 1.403(9) . ?
C01B C01U 1.386(9) . ?
C01C H01C 0.9500 . ?
C01C C01D 1.387(10) . ?
C01D H01D 0.9500 . ?
C01D C01M 1.383(11) . ?
C01E H01E 0.9500 . ?
C01F C01Q 1.395(11) . ?
C01F C02M 1.404(10) . ?
C01G H01G 0.9500 . ?
C01G C01S 1.399(10) . ?
C01G C01Z 1.396(10) . ?
C01H H01H 0.9500 . ?
C01I C03K 1.395(12) . ?
C01J H01J 0.9500 . ?
C01K H01K 0.9500 . ?
C01K C01L 1.401(10) . ?
C01K C02Q 1.412(9) . ?
C01L C01O 1.371(10) . ?
C01L C02U 1.514(10) . ?
C01M C03H 1.491(11) . ?
C01N H01N 0.9500 . ?
C01N C02S 1.401(10) . ?
C01O H01O 0.9500 . ?
C01O C11 1.374(10) . ?
C01P H01P 0.9500 . ?
C01P C02J 1.392(11) . ?
C01Q H01Q 0.9500 . ?
C01Q C02G 1.380(9) . ?
C01R H01R 0.9500 . ?
C01R C031 1.357(13) . ?
C01S H01S 0.9500 . ?
C01S C03A 1.384(12) . ?
C01T H01T 0.9500 . ?
C01U H01U 0.9500 . ?
C01U C02R 1.376(11) . ?
C01V C02H 1.400(10) . ?
C01X H01F 0.9900 . ?
C01X H01I 0.9900 . ?
C01Y C02I 1.410(11) . ?
C01Y C02T 1.389(10) . ?
C01Z C039 1.397(10) . ?
C021 H021 0.9500 . ?
C021 C029 1.361(11) . ?
C023 H023 0.9500 . ?
C023 C02B 1.372(11) . ?
C023 C02Z 1.371(11) . ?
C024 H024 0.9500 . ?
C024 C02J 1.376(11) . ?
C024 C02R 1.378(11) . ?
C025 C02C 1.438(10) . ?
C025 C02N 1.422(9) . ?
C025 C9 1.504(10) . ?
C026 C02V 1.494(9) . ?
C026 C02X 1.414(11) . ?
C027 H027 0.9500 . ?
C027 C02O 1.376(13) . ?
C029 H029 0.9500 . ?
C029 C02O 1.383(13) . ?
C02A H02A 0.9800 . ?
C02A H02B 0.9800 . ?
C02A H02C 0.9800 . ?
C02B C02F 1.407(10) . ?
C02C C3 1.397(11) . ?
C02C C10 1.482(10) . ?
C02D C02N 1.425(11) . ?
C02D C3 1.426(10) . ?
C02D C5 1.498(9) . ?
C02F H02F 0.9500 . ?
C02F C034 1.394(10) . ?
C02G H02G 0.9500 . ?
C02G C035 1.359(12) . ?
C02H H02H 0.9500 . ?
C02H C03D 1.383(10) . ?
C02I H02I 0.9500 . ?
C02I C033 1.373(12) . ?
C02J H02J 0.9500 . ?
C02L H02D 0.9900 . ?
C02L H02E 0.9900 . ?
C02M H02M 0.9500 . ?
C02M C03B 1.390(10) . ?
C02N C6 1.522(11) . ?
C02O H02O 0.9500 . ?
C02Q H02Q 0.9500 . ?
C02R H02R 0.9500 . ?
C02S C037 1.494(11) . ?
C02T H02T 0.9500 . ?
C02T C03G 1.400(12) . ?
C02U H02U 1.0000 . ?
C02U C036 1.514(13) . ?
C02U C03Q 1.517(11) . ?
C02V H02K 0.9800 . ?
C02V H02L 0.9800 . ?
C02V H02N 0.9800 . ?
C02W H02P 0.9800 . ?
C02W H02S 0.9800 . ?
C02W H02V 0.9800 . ?
C02W C02X 1.468(12) . ?
C02Y H02Y 0.9500 . ?
C02Y C03D 1.387(11) . ?
C02Z H02Z 0.9500 . ?
C02Z C03C 1.420(12) . ?
C030 H03A 0.9800 . ?
C030 H03B 0.9800 . ?
C030 H03C 0.9800 . ?
C031 H031 0.9500 . ?
C031 C03P 1.360(14) . ?
C032 H03D 0.9800 . ?
C032 H03E 0.9800 . ?
C032 H03F 0.9800 . ?
C033 H033 0.9500 . ?
C033 C03J 1.416(15) . ?
C034 H034 0.9500 . ?
C034 C03C 1.371(13) . ?
C035 H035 0.9500 . ?
C035 C03B 1.361(13) . ?
C036 H03G 0.9800 . ?
C036 H03H 0.9800 . ?
C036 H03I 0.9800 . ?
C037 H037 1.0000 . ?
C037 C03E 1.505(13) . ?
C037 C03R 1.463(13) . ?
C038 H03J 0.9800 . ?
C038 H03K 0.9800 . ?
C038 H03L 0.9800 . ?
C039 H039 0.9500 . ?
C039 C03L 1.369(11) . ?
C03A H03M 0.9500 . ?
C03A C03L 1.392(12) . ?
C03B H03N 0.9500 . ?
C03C H03O 0.9500 . ?
C03D H03P 0.9500 . ?
C03E H03Q 0.9800 . ?
C03E H03R 0.9800 . ?
C03E H03S 0.9800 . ?
C03G H03T 0.9500 . ?
C03G C03J 1.330(16) . ?
C03H H03U 1.0000 . ?
C03H C03O 1.549(15) . ?
C03H C03S 1.461(16) . ?
C03J H03V 0.9500 . ?
C03K H03W 0.9500 . ?
C03K C03P 1.381(11) . ?
C03L H03X 0.9500 . ?
C03O H03Y 0.9800 . ?
C03O H 0.9800 . ?
C03O HA 0.9800 . ?
C03P H03Z 0.9500 . ?
C03Q H03 0.9800 . ?
C03Q HB 0.9800 . ?
C03Q HC 0.9800 . ?
C03R H1 0.9800 . ?
C03R HD 0.9800 . ?
C03R HE 0.9800 . ?
C03S H2 0.9800 . ?
C03S HF 0.9800 . ?
C03S HG 0.9800 . ?
C3 H3 0.9500 . ?
C5 H5A 0.9800 . ?
C5 H5B 0.9800 . ?
C5 H5C 0.9800 . ?
C9 H9A 0.9800 . ?
C9 H9B 0.9800 . ?
C9 H9C 0.9800 . ?
C10 H10A 0.9800 . ?
C10 H10B 0.9800 . ?
C10 H10C 0.9800 . ?
C6 H6A 0.9800 . ?
C6 H6B 0.9800 . ?
C6 H6C 0.9800 . ?
C11 H11 0.9500 . ?

loop_
_geom_torsion_atom_site_label_1
_geom_torsion_atom_site_label_2
_geom_torsion_atom_site_label_3
_geom_torsion_atom_site_label_4
_geom_torsion
_geom_torsion_site_symmetry_1
_geom_torsion_site_symmetry_2
_geom_torsion_site_symmetry_3
_geom_torsion_site_symmetry_4
_geom_torsion_publ_flag
Ru1 N5 C02Q C01K -179.8(5) . . . . ?
Ru1 N5 C11 C01O 179.1(5) . . . . ?
Ru1 N4 C01C C01D -176.8(5) . . . . ?
Ru1 N4 C01H C00W 177.6(5) . . . . ?
Ru1 N3 C00R C01N 179.3(6) . . . . ?
Ru1 N3 C00U C014 -176.2(5) . . . . ?
Ru1 N6 C013 C01J 175.9(5) . . . . ?
Ru1 N6 C01T C011 -175.0(5) . . . . ?
Fe2 P4 C01Y C02I -90.9(6) . . . . ?
Fe2 P4 C01Y C02T 83.5(6) . . . . ?
Fe2 P4 C01Z C01G 6.5(7) . . . . ?
Fe2 P4 C01Z C039 -173.5(5) . . . . ?
Fe2 P4 C02L C017 -4.7(6) . . . . ?
Fe2 P3 C017 C02L 42.2(5) . . . . ?
Fe2 P3 C01B C01P 80.1(6) . . . . ?
Fe2 P3 C01B C01U -90.8(6) . . . . ?
Fe2 P3 C01I C012 1.5(7) . . . . ?
Fe2 P3 C01I C03K -179.1(6) . . . . ?
Fe2 C00V C01E C01A -61.5(5) . . . . ?
Fe2 C00V C02X C026 61.9(5) . . . . ?
Fe2 C00V C02X C02W -130.4(8) . . . . ?
Fe2 C01A C01E C00V 62.1(5) . . . . ?
Fe2 C01A C026 C02V 124.3(7) . . . . ?
Fe2 C01A C026 C02X -58.0(5) . . . . ?
Fe2 C026 C02X C00V -60.3(5) . . . . ?
Fe2 C026 C02X C02W 132.3(8) . . . . ?
Fe1 P2 C01F C01Q -76.5(6) . . . . ?
Fe1 P2 C01F C02M 103.1(6) . . . . ?
Fe1 P2 C01V C019 -3.3(7) . . . . ?
Fe1 P2 C01V C02H 180.0(5) . . . . ?
Fe1 P2 C01X C00X -4.6(5) . . . . ?
Fe1 P1 C00X C01X -53.2(5) . . . . ?
Fe1 P1 C010 C00Z -11.6(7) . . . . ?
Fe1 P1 C010 C021 172.5(5) . . . . ?
Fe1 P1 C02B C023 122.8(6) . . . . ?
Fe1 P1 C02B C02F -50.0(6) . . . . ?
Fe1 C025 C02C C3 -58.7(5) . . . . ?
Fe1 C025 C02C C10 127.3(8) . . . . ?
Fe1 C025 C02N C02D 59.3(5) . . . . ?
Fe1 C025 C02N C6 -128.6(7) . . . . ?
Fe1 C02C C3 C02D -61.0(6) . . . . ?
Fe1 C02D C02N C025 -59.3(5) . . . . ?
Fe1 C02D C02N C6 128.6(7) . . . . ?
Fe1 C02D C3 C02C 62.2(6) . . . . ?
P2 C01F C01Q C02G 177.6(6) . . . . ?
P2 C01F C02M C03B -176.1(7) . . . . ?
P2 C01V C02H C03D 174.8(6) . . . . ?
P4 C01Y C02I C033 172.3(6) . . . . ?
P4 C01Y C02T C03G -172.7(6) . . . . ?
P4 C01Z C039 C03L -179.5(6) . . . . ?
P1 C00X C01X P2 36.0(5) . . . . ?
P1 C010 C021 C029 175.6(6) . . . . ?
P1 C02B C02F C034 172.9(6) . . . . ?
P3 C017 C02L P4 -23.0(6) . . . . ?
P3 C01B C01P C02J -170.7(6) . . . . ?
P3 C01B C01U C02R 171.1(6) . . . . ?
P3 C01I C03K C03P -177.9(8) . . . . ?
N4 C01C C01D C01M -1.3(11) . . . . ?
N3 C00R C01N C02S -4.1(12) . . . . ?
N3 C00U C014 C02S -2.2(11) . . . . ?
N6 C013 C01J C00T -0.6(10) . . . . ?
C00R N3 C00U C014 1.9(10) . . . . ?
C00R C01N C02S C014 3.5(11) . . . . ?
C00R C01N C02S C037 -174.3(8) . . . . ?
C00T C011 C01T N6 -1.3(11) . . . . ?
C00U N3 C00R C01N 1.3(11) . . . . ?
C00U C014 C02S C01N -0.6(11) . . . . ?
C00U C014 C02S C037 177.4(7) . . . . ?
C00W C01M C03H C03O -88.4(10) . . . . ?
C00W C01M C03H C03S 38.9(15) . . . . ?
C00X P1 C010 C00Z 104.6(6) . . . . ?
C00X P1 C010 C021 -71.4(6) . . . . ?
C00X P1 C02B C023 7.8(7) . . . . ?
C00X P1 C02B C02F -165.1(5) . . . . ?
C00Z C010 C021 C029 -0.4(10) . . . . ?
C00Z C027 C02O C029 -1.5(12) . . . . ?
C010 P1 C00X C01X 178.4(5) . . . . ?
C010 P1 C02B C023 -98.3(7) . . . . ?
C010 P1 C02B C02F 88.9(6) . . . . ?
C010 C00Z C027 C02O 1.1(11) . . . . ?
C010 C021 C029 C02O 0.1(12) . . . . ?
C011 C00T C018 C02A -94.5(8) . . . . ?
C011 C00T C018 C032 25.7(10) . . . . ?
C011 C00T C01J C013 2.7(10) . . . . ?
C012 C01I C03K C03P 1.6(13) . . . . ?
C012 C01R C031 C03P -2.9(14) . . . . ?
C013 N6 C01T C011 3.3(10) . . . . ?
C014 C02S C037 C03E 160.6(9) . . . . ?
C014 C02S C037 C03R -69.3(10) . . . . ?
C015 C019 C01V P2 -176.6(5) . . . . ?
C015 C019 C01V C02H 0.2(10) . . . . ?
C015 C02Y C03D C02H -2.8(12) . . . . ?
C017 P3 C01B C01P -39.7(6) . . . . ?
C017 P3 C01B C01U 149.4(6) . . . . ?
C017 P3 C01I C012 122.4(6) . . . . ?
C017 P3 C01I C03K -58.1(7) . . . . ?
C018 C00T C011 C01T 175.6(7) . . . . ?
C018 C00T C01J C013 -174.9(6) . . . . ?
C019 C015 C02Y C03D 1.0(11) . . . . ?
C019 C01V C02H C03D -2.0(11) . . . . ?
C01A C026 C02X Fe2 57.3(5) . . . . ?
C01A C026 C02X C00V -3.0(8) . . . . ?
C01A C026 C02X C02W -170.4(7) . . . . ?
C01B P3 C017 C02L 166.6(5) . . . . ?
C01B P3 C01I C012 -126.4(6) . . . . ?
C01B P3 C01I C03K 53.0(7) . . . . ?
C01B C01P C02J C024 0.7(12) . . . . ?
C01B C01U C02R C024 -1.2(13) . . . . ?
C01C N4 C01H C00W 0.5(10) . . . . ?
C01C C01D C01M C00W 1.2(11) . . . . ?
C01C C01D C01M C03H -175.3(8) . . . . ?
C01D C01M C03H C03O 88.0(10) . . . . ?
C01D C01M C03H C03S -144.8(11) . . . . ?
C01E C00V C02X Fe2 -59.5(5) . . . . ?
C01E C00V C02X C026 2.4(8) . . . . ?
C01E C00V C02X C02W 170.1(7) . . . . ?
C01E C01A C026 Fe2 60.4(4) . . . . ?
C01E C01A C026 C02V -175.3(6) . . . . ?
C01E C01A C026 C02X 2.4(8) . . . . ?
C01F P2 C01V C019 128.7(6) . . . . ?
C01F P2 C01V C02H -48.0(6) . . . . ?
C01F P2 C01X C00X -132.4(5) . . . . ?
C01F C01Q C02G C035 0.2(13) . . . . ?
C01F C02M C03B C035 -3.3(14) . . . . ?
C01G C01S C03A C03L 1.4(13) . . . . ?
C01G C01Z C039 C03L 0.5(12) . . . . ?
C01H N4 C01C C01D 0.4(10) . . . . ?
C01H C00W C01M C01D -0.3(11) . . . . ?
C01H C00W C01M C03H 176.1(8) . . . . ?
C01I P3 C017 C02L -87.5(5) . . . . ?
C01I P3 C01B C01P -148.0(6) . . . . ?
C01I P3 C01B C01U 41.1(6) . . . . ?
C01I C012 C01R C031 0.8(11) . . . . ?
C01I C03K C03P C031 -3.7(16) . . . . ?
C01J C00T C011 C01T -1.8(10) . . . . ?
C01J C00T C018 C02A 82.9(8) . . . . ?
C01J C00T C018 C032 -157.0(7) . . . . ?
C01K C01L C01O C11 -1.1(10) . . . . ?
C01K C01L C02U C036 -71.4(9) . . . . ?
C01K C01L C02U C03Q 52.6(10) . . . . ?
C01L C01K C02Q N5 -0.4(11) . . . . ?
C01L C01O C11 N5 1.7(11) . . . . ?
C01M C00W C01H N4 -0.5(11) . . . . ?
C01N C02S C037 C03E -21.6(13) . . . . ?
C01N C02S C037 C03R 108.5(9) . . . . ?
C01O C01L C02U C036 106.7(9) . . . . ?
C01O C01L C02U C03Q -129.3(8) . . . . ?
C01P C01B C01U C02R 0.1(11) . . . . ?
C01Q C01F C02M C03B 3.5(12) . . . . ?
C01Q C02G C035 C03B 0.3(14) . . . . ?
C01R C012 C01I P3 179.3(5) . . . . ?
C01R C012 C01I C03K -0.2(11) . . . . ?
C01R C031 C03P C03K 4.4(17) . . . . ?
C01S C01G C01Z P4 179.9(6) . . . . ?
C01S C01G C01Z C039 -0.1(11) . . . . ?
C01S C03A C03L C039 -1.0(13) . . . . ?
C01T N6 C013 C01J -2.4(10) . . . . ?
C01U C01B C01P C02J 0.2(11) . . . . ?
C01V P2 C01F C01Q 150.4(6) . . . . ?
C01V P2 C01F C02M -30.0(7) . . . . ?
C01V P2 C01X C00X 124.4(5) . . . . ?
C01V C02H C03D C02Y 3.3(11) . . . . ?
C01X P2 C01F C01Q 45.1(7) . . . . ?
C01X P2 C01F C02M -135.2(6) . . . . ?
C01X P2 C01V C019 -124.9(6) . . . . ?
C01X P2 C01V C02H 58.4(6) . . . . ?
C01Y P4 C01Z C01G -126.2(6) . . . . ?
C01Y P4 C01Z C039 53.8(7) . . . . ?
C01Y P4 C02L C017 124.0(5) . . . . ?
C01Y C02I C033 C03J 0.3(12) . . . . ?
C01Y C02T C03G C03J 0.7(13) . . . . ?
C01Z P4 C01Y C02I 42.3(7) . . . . ?
C01Z P4 C01Y C02T -143.4(6) . . . . ?
C01Z P4 C02L C017 -132.9(5) . . . . ?
C01Z C01G C01S C03A -0.8(12) . . . . ?
C01Z C039 C03L C03A 0.0(13) . . . . ?
C021 C029 C02O C027 0.9(12) . . . . ?
C023 C02B C02F C034 -0.2(11) . . . . ?
C023 C02Z C03C C034 -3.0(13) . . . . ?
C025 C02C C3 Fe1 58.7(5) . . . . ?
C025 C02C C3 C02D -2.3(9) . . . . ?
C026 C01A C01E Fe2 -62.9(5) . . . . ?
C026 C01A C01E C00V -0.8(8) . . . . ?
C027 C00Z C010 P1 -176.3(5) . . . . ?
C027 C00Z C010 C021 -0.1(10) . . . . ?
C02B P1 C00X C01X 74.2(5) . . . . ?
C02B P1 C010 C00Z -150.2(6) . . . . ?
C02B P1 C010 C021 33.9(6) . . . . ?
C02B C023 C02Z C03C 1.4(12) . . . . ?
C02B C02F C034 C03C -1.4(12) . . . . ?
C02C C025 C02N Fe1 -62.4(5) . . . . ?
C02C C025 C02N C02D -3.1(8) . . . . ?
C02C C025 C02N C6 169.0(7) . . . . ?
C02F C034 C03C C02Z 3.0(13) . . . . ?
C02G C035 C03B C02M 1.3(15) . . . . ?
C02I C01Y C02T C03G 1.8(11) . . . . ?
C02I C033 C03J C03G 2.1(13) . . . . ?
C02J C024 C02R C01U 2.0(13) . . . . ?
C02L P4 C01Y C02I 147.2(6) . . . . ?
C02L P4 C01Y C02T -38.4(7) . . . . ?
C02L P4 C01Z C01G 127.0(6) . . . . ?
C02L P4 C01Z C039 -53.0(7) . . . . ?
C02M C01F C01Q C02G -2.0(11) . . . . ?
C02N C025 C02C Fe1 62.0(5) . . . . ?
C02N C025 C02C C3 3.3(8) . . . . ?
C02N C025 C02C C10 -170.7(7) . . . . ?
C02N C02D C3 Fe1 -61.8(5) . . . . ?
C02N C02D C3 C02C 0.4(9) . . . . ?
C02Q N5 C11 C01O -1.5(10) . . . . ?
C02Q C01K C01L C01O 0.5(10) . . . . ?
C02Q C01K C01L C02U 178.7(7) . . . . ?
C02R C024 C02J C01P -1.7(12) . . . . ?
C02T C01Y C02I C033 -2.2(11) . . . . ?
C02T C03G C03J C033 -2.6(14) . . . . ?
C02U C01L C01O C11 -179.3(7) . . . . ?
C02V C026 C02X Fe2 -125.1(7) . . . . ?
C02V C026 C02X C00V 174.6(7) . . . . ?
C02V C026 C02X C02W 7.1(12) . . . . ?
C02X C00V C01E Fe2 60.5(5) . . . . ?
C02X C00V C01E C01A -1.0(8) . . . . ?
C02Y C015 C019 C01V 0.3(11) . . . . ?
C02Z C023 C02B P1 -172.6(6) . . . . ?
C02Z C023 C02B C02F 0.1(12) . . . . ?
C030 C01A C01E Fe2 126.7(7) . . . . ?
C030 C01A C01E C00V -171.2(7) . . . . ?
C030 C01A C026 Fe2 -129.0(7) . . . . ?
C030 C01A C026 C02V -4.7(11) . . . . ?
C030 C01A C026 C02X 173.0(7) . . . . ?
C038 C00V C01E Fe2 -132.7(8) . . . . ?
C038 C00V C01E C01A 165.9(7) . . . . ?
C038 C00V C02X Fe2 133.1(7) . . . . ?
C038 C00V C02X C026 -165.0(7) . . . . ?
C038 C00V C02X C02W 2.7(12) . . . . ?
C3 C02D C02N Fe1 61.0(5) . . . . ?
C3 C02D C02N C025 1.7(8) . . . . ?
C3 C02D C02N C6 -170.4(7) . . . . ?
C5 C02D C02N Fe1 -130.9(8) . . . . ?
C5 C02D C02N C025 169.8(7) . . . . ?
C5 C02D C02N C6 -2.3(12) . . . . ?
C5 C02D C3 Fe1 130.2(8) . . . . ?
C5 C02D C3 C02C -167.6(8) . . . . ?
C9 C025 C02C Fe1 -125.5(7) . . . . ?
C9 C025 C02C C3 175.8(7) . . . . ?
C9 C025 C02C C10 1.8(12) . . . . ?
C9 C025 C02N Fe1 125.2(7) . . . . ?
C9 C025 C02N C02D -175.5(7) . . . . ?
C9 C025 C02N C6 -3.4(11) . . . . ?
C10 C02C C3 Fe1 -127.4(8) . . . . ?
C10 C02C C3 C02D 171.6(8) . . . . ?
C11 N5 C02Q C01K 0.9(10) . . . . ?

loop_
_platon_squeeze_void_nr
_platon_squeeze_void_average_x
_platon_squeeze_void_average_y
_platon_squeeze_void_average_z
_platon_squeeze_void_volume
_platon_squeeze_void_count_electrons
_platon_squeeze_void_content
1 -0.159 0.011 0.233 390 85 ' '
2 0.159 0.511 0.767 389 85 ' '
3 0.131 0.774 0.104 7 1 ' '
4 0.338 0.959 0.935 12 0 ' '
5 0.662 0.459 0.064 12 0 ' '
6 0.869 0.274 0.896 7 0 ' '
